data_7133911
loop_
_publ_author_name
'Wang, Aopu'
'Zhao, Xueru'
'Zhang, Hui'
'Ding, Yanjun'
'Xue, Min'
'Shao, Li'

_publ_section_title
;
 Charge-transfer host-guest complexes based on pillar[<i>n</i>]arenes and
 quinonoid compounds for near-infrared photothermal conversion.
;
_journal_issue 93
_journal_name_full 'Chemical communications (Cambridge, England)'
_journal_page_first 13722
_journal_page_last 13725
_journal_paper_doi 10.1039/d4cc04620j
_journal_volume 60
_journal_year 2024
_chemical_formula_sum 'C244 H322 Cl4 O42'
_chemical_formula_weight 4068.80
_space_group_crystal_system monoclinic
_space_group_IT_number 7
_space_group_name_Hall 'P -2yc'
_space_group_name_H-M_alt 'P 1 c 1'
_atom_sites_solution_hydrogens geom
_atom_sites_solution_primary direct
_audit_creation_method
;FinalCif V118 by Daniel Kratzert, Freiburg 2023,
https://dkratzert.de/finalcif.html
;
_audit_update_record
;
2024-08-30 deposited with the CCDC.	2024-10-28 downloaded from the CCDC.
;
_cell_angle_alpha 90
_cell_angle_beta 94.710(7)
_cell_angle_gamma 90
_cell_formula_units_Z 2
_cell_length_a 46.908(4)
_cell_length_b 15.5822(16)
_cell_length_c 16.4942(14)
_cell_measurement_reflns_used 7284
_cell_measurement_temperature 150(2)
_cell_measurement_theta_max 56.686
_cell_measurement_theta_min 2.835
_cell_volume 12015.4(19)
_computing_cell_refinement 'SAINT V8.40B'
_computing_data_collection 'Bruker BIS 8.5.0.27 Release/2023-03-20 && ToolAlignment 2023.9-2'
_computing_data_reduction 'SAINT V8.40B'
_computing_structure_refinement 'SHELXL-2019/2 (Sheldrick, 2019)'
_computing_structure_solution 'SHELXT 2018/2 (Sheldrick, 2018)'
_diffrn_ambient_temperature 150(2)
_diffrn_measured_fraction_theta_full 0.983
_diffrn_measured_fraction_theta_max 0.983
_diffrn_radiation_type CuK\a
_diffrn_radiation_wavelength 1.54184
_diffrn_reflns_av_R_equivalents 0.1094
_diffrn_reflns_av_unetI/netI 0.1666
_diffrn_reflns_Laue_measured_fraction_full 0.983
_diffrn_reflns_Laue_measured_fraction_max 0.983
_diffrn_reflns_limit_h_max 51
_diffrn_reflns_limit_h_min -52
_diffrn_reflns_limit_k_max 12
_diffrn_reflns_limit_k_min -17
_diffrn_reflns_limit_l_max 17
_diffrn_reflns_limit_l_min -18
_diffrn_reflns_number 55416
_diffrn_reflns_point_group_measured_fraction_full 0.794
_diffrn_reflns_point_group_measured_fraction_max 0.794
_diffrn_reflns_theta_full 59.294
_diffrn_reflns_theta_max 59.294
_diffrn_reflns_theta_min 2.836
_diffrn_source_current 1.1
_diffrn_source_voltage 50.0
_exptl_absorpt_coefficient_mu 0.997
_exptl_absorpt_correction_T_max 0.7516
_exptl_absorpt_correction_T_min 0.447
_exptl_absorpt_correction_type multi-scan
_exptl_absorpt_process_details
;SADABS-2016/2 - Bruker AXS area detector scaling and absorption correction:
Krause, L., Herbst-Irmer, R., Sheldrick G.M. & Stalke D., J. Appl. Cryst. 48
(2015) 3-10
;
_exptl_crystal_density_diffrn 1.125
_exptl_crystal_F_000 4380
_refine_diff_density_max 0.772
_refine_diff_density_min -0.553
_refine_diff_density_rms 0.103
_refine_ls_abs_structure_details
;
 Refined as an inversion twin.
;
_refine_ls_abs_structure_Flack 0.61(13)
_refine_ls_extinction_method none
_refine_ls_goodness_of_fit_ref 1.034
_refine_ls_hydrogen_treatment constr
_refine_ls_matrix_type full
_refine_ls_number_parameters 2693
_refine_ls_number_reflns 27761
_refine_ls_number_restraints 3761
_refine_ls_restrained_S_all 0.997
_refine_ls_R_factor_all 0.2230
_refine_ls_R_factor_gt 0.1476
_refine_ls_shift/su_max 0.037
_refine_ls_shift/su_mean 0.003
_refine_ls_structure_factor_coef Fsqd
_refine_ls_weighting_details 'w=1/[\s^2^(Fo^2^)+(0.0800P)^2^+60.0000P] where P=(Fo^2^+2Fc^2^)/3'
_refine_ls_weighting_scheme calc
_refine_ls_wR_factor_gt 0.3423
_refine_ls_wR_factor_ref 0.3952
_reflns_Friedel_coverage 0.615
_reflns_Friedel_fraction_full 0.605
_reflns_Friedel_fraction_max 0.605
_reflns_number_gt 13943
_reflns_number_total 27761
_reflns_threshold_expression 'I > 2\s(I)'
_cod_data_source_file d4cc04620j2.cif
_cod_data_source_block cu_20231205_ZJLG_SL_HG_TOB_P5_0m_a_sq
_cod_depositor_comments 'Adding full bibliography for 7133910--7133911.cif.'
_cod_original_cell_volume 12015(2)
_cod_original_sg_symbol_H-M 'P c'
_cod_database_code 7133911
_shelx_shelxl_version_number 2019/2
_shelx_space_group_comment
;
The symmetry employed for this shelxl refinement is uniquely defined
by the following loop, which should always be used as a source of
symmetry information in preference to the above space-group names.
They are only intended as comments.
;

loop_
_space_group_symop_operation_xyz
'x, y, z'
'x, -y, z+1/2'

loop_
_atom_site_label
_atom_site_type_symbol
_atom_site_fract_x
_atom_site_fract_y
_atom_site_fract_z
_atom_site_U_iso_or_equiv
_atom_site_adp_type
_atom_site_occupancy
_atom_site_site_symmetry_order
_atom_site_calc_flag
_atom_site_refinement_flags_posn
_atom_site_refinement_flags_adp
_atom_site_refinement_flags_occupancy
_atom_site_disorder_assembly
_atom_site_disorder_group
C1A_1 C 0.7106(2) 0.6387(8) 0.6154(8) 0.048(4) Uani 1 1 d D U . . .
C2A_1 C 0.7255(2) 0.5887(8) 0.6743(8) 0.052(4) Uani 1 1 d D U . . .
C3A_1 C 0.7096(2) 0.5284(8) 0.7159(8) 0.050(4) Uani 1 1 d D U . . .
H3A_1 H 0.719053 0.494852 0.758140 0.060 Uiso 1 1 calc R U . . .
C4A_1 C 0.6808(2) 0.5173(8) 0.6964(7) 0.046(4) Uani 1 1 d D U . . .
C5A_1 C 0.6662(2) 0.5647(7) 0.6334(7) 0.037(3) Uani 1 1 d D U . . .
C6A_1 C 0.6818(2) 0.6254(8) 0.5930(8) 0.046(4) Uani 1 1 d D U . . .
H6A_1 H 0.672622 0.657805 0.549613 0.056 Uiso 1 1 calc R U . . .
C7A_1 C 0.7570(3) 0.6035(10) 0.6983(9) 0.061(4) Uani 1 1 d D U . . .
H7AA_1 H 0.765977 0.548540 0.716506 0.073 Uiso 1 1 calc R U . . .
H7AB_1 H 0.766434 0.623394 0.650174 0.073 Uiso 1 1 calc R U . . .
C8A_1 C 0.7145(3) 0.7480(11) 0.5116(9) 0.060(4) Uani 1 1 d D U . . .
H8AA_1 H 0.699521 0.786616 0.529449 0.072 Uiso 1 1 calc R U . . .
H8AB_1 H 0.705801 0.708954 0.469148 0.072 Uiso 1 1 calc R U . . .
C9A_1 C 0.7382(4) 0.7988(13) 0.4794(12) 0.076(6) Uani 1 1 d D U . . .
H9AA_1 H 0.730591 0.833140 0.432853 0.115 Uiso 1 1 calc R U . . .
H9AB_1 H 0.746660 0.836827 0.522204 0.115 Uiso 1 1 calc R U . . .
H9AC_1 H 0.752907 0.759579 0.462224 0.115 Uiso 1 1 calc R U . . .
C10A_1 C 0.6776(3) 0.4230(12) 0.8106(9) 0.064(5) Uani 1 1 d D U . . .
H10A_1 H 0.686482 0.468401 0.846248 0.076 Uiso 1 1 calc R U . . .
H10B_1 H 0.692613 0.381431 0.798080 0.076 Uiso 1 1 calc R U . . .
C11A_1 C 0.6543(4) 0.3787(13) 0.8511(12) 0.073(6) Uani 1 1 d D U . . .
H11A_1 H 0.662219 0.352466 0.902023 0.110 Uiso 1 1 calc R U . . .
H11B_1 H 0.639579 0.420671 0.862914 0.110 Uiso 1 1 calc R U . . .
H11C_1 H 0.645677 0.334154 0.814997 0.110 Uiso 1 1 calc R U . . .
O1A_1 O 0.7274(2) 0.6996(6) 0.5794(6) 0.055(3) Uani 1 1 d D U . . .
O2A_1 O 0.6642(2) 0.4600(7) 0.7361(6) 0.061(3) Uani 1 1 d D U . . .
C1B_1 C 0.7668(5) 0.8181(6) 0.8054(6) 0.062(4) Uani 1 1 d D U . . .
C2B_1 C 0.7667(4) 0.7974(7) 0.8877(6) 0.059(4) Uani 1 1 d D U . . .
C3B_1 C 0.7657(5) 0.7098(6) 0.9082(7) 0.065(5) Uani 1 1 d D U . . .
H3B_1 H 0.767486 0.693233 0.963848 0.079 Uiso 1 1 calc R U . . .
C4B_1 C 0.7620(5) 0.6477(6) 0.8488(6) 0.058(4) Uani 1 1 d D U . . .
C5B_1 C 0.7618(4) 0.6690(7) 0.7655(6) 0.056(4) Uani 1 1 d D U . . .
C6B_1 C 0.7640(4) 0.7553(6) 0.7454(7) 0.053(4) Uani 1 1 d D U . . .
H6B_1 H 0.763454 0.771637 0.689772 0.064 Uiso 1 1 calc R U . . .
C7B_1 C 0.7689(4) 0.8656(9) 0.9537(9) 0.067(5) Uani 1 1 d D U . . .
H7BA_1 H 0.779244 0.916282 0.935096 0.081 Uiso 1 1 calc R U . . .
H7BB_1 H 0.779531 0.842806 1.003359 0.081 Uiso 1 1 calc R U . . .
C8B_1 C 0.7592(5) 0.9318(9) 0.7049(8) 0.073(5) Uani 1 1 d D U . . .
H8BA_1 H 0.740146 0.909655 0.685048 0.088 Uiso 1 1 calc R U . . .
H8BB_1 H 0.773522 0.909399 0.669313 0.088 Uiso 1 1 calc R U . . .
C9B_1 C 0.7593(5) 1.0281(9) 0.7043(13) 0.078(6) Uani 1 1 d D U . . .
H9BA_1 H 0.754499 1.048643 0.648677 0.117 Uiso 1 1 calc R U . . .
H9BB_1 H 0.745045 1.049331 0.739718 0.117 Uiso 1 1 calc R U . . .
H9BC_1 H 0.778265 1.049076 0.724057 0.117 Uiso 1 1 calc R U . . .
C10B_1 C 0.7604(5) 0.5368(9) 0.9492(7) 0.066(5) Uani 1 1 d D U . . .
H10C_1 H 0.745940 0.569641 0.976784 0.079 Uiso 1 1 calc R U . . .
H10D_1 H 0.779517 0.548002 0.977161 0.079 Uiso 1 1 calc R U . . .
C11B_1 C 0.7538(5) 0.4435(10) 0.9492(13) 0.082(6) Uani 1 1 d D U . . .
H11D_1 H 0.753856 0.423075 1.005457 0.122 Uiso 1 1 calc R U . . .
H11E_1 H 0.734844 0.433703 0.920960 0.122 Uiso 1 1 calc R U . . .
H11F_1 H 0.768214 0.412198 0.921335 0.122 Uiso 1 1 calc R U . . .
O1B_1 O 0.7664(3) 0.9057(6) 0.7879(6) 0.072(4) Uani 1 1 d D U . . .
O2B_1 O 0.7597(3) 0.5604(6) 0.8633(6) 0.070(4) Uani 1 1 d D U . . .
C1C_1 C 0.6966(3) 0.9795(8) 0.9429(8) 0.054(4) Uani 1 1 d D U . . .
C2C_1 C 0.6823(2) 0.9401(8) 1.0043(8) 0.052(4) Uani 1 1 d D U . . .
C3C_1 C 0.6966(3) 0.8723(8) 1.0465(9) 0.055(4) Uani 1 1 d D U . . .
H3C_1 H 0.686806 0.840774 1.085101 0.066 Uiso 1 1 calc R U . . .
C4C_1 C 0.7243(3) 0.8502(8) 1.0337(8) 0.054(4) Uani 1 1 d D U . . .
C5C_1 C 0.7386(3) 0.8915(8) 0.9726(8) 0.058(4) Uani 1 1 d D U . . .
C6C_1 C 0.7244(3) 0.9573(8) 0.9291(9) 0.054(4) Uani 1 1 d D U . . .
H6C_1 H 0.733900 0.987543 0.889246 0.065 Uiso 1 1 calc R U . . .
C7C_1 C 0.6516(2) 0.9624(9) 1.0179(9) 0.054(4) Uani 1 1 d D U . . .
H7CA_1 H 0.648209 0.949456 1.075106 0.065 Uiso 1 1 calc R U . . .
H7CB_1 H 0.648755 1.024871 1.009546 0.065 Uiso 1 1 calc R U . . .
C8C_1 C 0.6914(5) 1.0708(12) 0.8250(8) 0.075(5) Uani 1 1 d D U . . .
H8CA_1 H 0.690767 1.019025 0.790033 0.090 Uiso 1 1 calc R U . . .
H8CB_1 H 0.711325 1.092571 0.830249 0.090 Uiso 1 1 calc R U . . .
C9C_1 C 0.6717(5) 1.1381(11) 0.7877(11) 0.079(7) Uani 1 1 d D U . . .
H9CA_1 H 0.677477 1.153315 0.733810 0.118 Uiso 1 1 calc R U . . .
H9CB_1 H 0.652071 1.115855 0.782430 0.118 Uiso 1 1 calc R U . . .
H9CC_1 H 0.672561 1.189156 0.822512 0.118 Uiso 1 1 calc R U . . .
C10C_1 C 0.7281(4) 0.7472(13) 1.1451(10) 0.072(5) Uani 1 1 d D U . . .
H10E_1 H 0.710662 0.713444 1.129023 0.087 Uiso 1 1 calc R U . . .
H10F_1 H 0.723197 0.792431 1.183826 0.087 Uiso 1 1 calc R U . . .
C11C_1 C 0.7512(5) 0.6905(15) 1.1827(15) 0.105(8) Uani 1 1 d D U . . .
H11G_1 H 0.744698 0.662983 1.231243 0.157 Uiso 1 1 calc R U . . .
H11H_1 H 0.755833 0.646458 1.143434 0.157 Uiso 1 1 calc R U . . .
H11I_1 H 0.768297 0.724996 1.197926 0.157 Uiso 1 1 calc R U . . .
O1C_1 O 0.6824(3) 1.0495(6) 0.9043(6) 0.059(3) Uani 1 1 d D U . . .
O2C_1 O 0.7396(3) 0.7850(7) 1.0742(6) 0.062(3) Uani 1 1 d D U . . .
C1D_1 C 0.6005(3) 0.9033(6) 0.8351(6) 0.043(4) Uani 1 1 d D U . . .
C2D_1 C 0.5883(3) 0.8263(7) 0.8598(6) 0.051(4) Uani 1 1 d D U . . .
C3D_1 C 0.5985(3) 0.7937(8) 0.9360(6) 0.055(4) Uani 1 1 d D U . . .
H3D_1 H 0.591086 0.740574 0.953424 0.067 Uiso 1 1 calc R U . . .
C4D_1 C 0.6185(3) 0.8354(7) 0.9862(6) 0.056(4) Uani 1 1 d D U . . .
C5D_1 C 0.6299(3) 0.9151(6) 0.9629(6) 0.045(4) Uani 1 1 d D U . . .
C6D_1 C 0.6205(3) 0.9457(7) 0.8862(6) 0.049(4) Uani 1 1 d D U . . .
H6D_1 H 0.628214 0.998084 0.868278 0.058 Uiso 1 1 calc R U . . .
C7D_1 C 0.5672(3) 0.7761(9) 0.8041(8) 0.054(4) Uani 1 1 d D U . . .
H7DA_1 H 0.555302 0.816193 0.769126 0.065 Uiso 1 1 calc R U . . .
H7DB_1 H 0.554309 0.742851 0.837037 0.065 Uiso 1 1 calc R U . . .
C8D_1 C 0.6003(4) 1.0132(7) 0.7314(7) 0.051(4) Uani 1 1 d D U . . .
H8DA_1 H 0.621420 1.012086 0.731419 0.062 Uiso 1 1 calc R U . . .
H8DB_1 H 0.594968 1.059640 0.768250 0.062 Uiso 1 1 calc R U . . .
C9D_1 C 0.5871(4) 1.0286(9) 0.6476(8) 0.056(5) Uani 1 1 d D U . . .
H9DA_1 H 0.593703 1.083720 0.627628 0.085 Uiso 1 1 calc R U . . .
H9DB_1 H 0.592539 0.982427 0.611682 0.085 Uiso 1 1 calc R U . . .
H9DC_1 H 0.566192 1.029792 0.648367 0.085 Uiso 1 1 calc R U . . .
C10D_1 C 0.6120(4) 0.7320(9) 1.0883(8) 0.079(5) Uani 1 1 d D U . . .
H10G_1 H 0.614650 0.681854 1.052752 0.094 Uiso 1 1 calc R U . . .
H10H_1 H 0.591397 0.745972 1.086326 0.094 Uiso 1 1 calc R U . . .
C11D_1 C 0.6237(4) 0.7140(13) 1.1734(9) 0.072(5) Uani 1 1 d D U . . .
H11J_1 H 0.613629 0.664895 1.194728 0.108 Uiso 1 1 calc R U . . .
H11K_1 H 0.644166 0.700767 1.174031 0.108 Uiso 1 1 calc R U . . .
H11L_1 H 0.621060 0.764479 1.207392 0.108 Uiso 1 1 calc R U . . .
O1D_1 O 0.5899(2) 0.9313(5) 0.7585(5) 0.047(3) Uani 1 1 d D U . . .
O2D_1 O 0.6285(3) 0.8059(5) 1.0627(5) 0.063(3) Uani 1 1 d D U . . .
C1E_1 C 0.6068(3) 0.6886(6) 0.6299(7) 0.042(3) Uani 1 1 d D U . . .
C2E_1 C 0.6165(3) 0.6088(6) 0.6590(7) 0.044(4) Uani 1 1 d D U . . .
C3E_1 C 0.6063(3) 0.5787(7) 0.7319(7) 0.045(4) Uani 1 1 d D U . . .
H3E_1 H 0.609983 0.521172 0.748816 0.054 Uiso 1 1 calc R U . . .
C4E_1 C 0.5910(3) 0.6324(6) 0.7788(7) 0.044(3) Uani 1 1 d D U . . .
C5E_1 C 0.5831(4) 0.7152(6) 0.7512(7) 0.043(3) Uani 1 1 d D U . . .
C6E_1 C 0.5900(3) 0.7413(7) 0.6749(7) 0.046(4) Uani 1 1 d D U . . .
H6E_1 H 0.583405 0.794981 0.653444 0.055 Uiso 1 1 calc R U . . .
C7E_1 C 0.6347(3) 0.5507(7) 0.6103(8) 0.042(3) Uani 1 1 d D U . . .
H7EA_1 H 0.629806 0.490041 0.620316 0.050 Uiso 1 1 calc R U . . .
H7EB_1 H 0.630524 0.562449 0.551563 0.050 Uiso 1 1 calc R U . . .
C8E_1 C 0.6065(4) 0.7942(7) 0.5220(8) 0.047(4) Uani 1 1 d D U . . .
H8EA_1 H 0.611439 0.841790 0.560398 0.056 Uiso 1 1 calc R U . . .
H8EB_1 H 0.585442 0.792492 0.510737 0.056 Uiso 1 1 calc R U . . .
C9E_1 C 0.6206(4) 0.8072(11) 0.4447(9) 0.057(5) Uani 1 1 d D U . . .
H9EA_1 H 0.614066 0.861504 0.419573 0.085 Uiso 1 1 calc R U . . .
H9EB_1 H 0.641375 0.808840 0.456732 0.085 Uiso 1 1 calc R U . . .
H9EC_1 H 0.615494 0.759763 0.407293 0.085 Uiso 1 1 calc R U . . .
C10E_1 C 0.5884(4) 0.5246(7) 0.8828(9) 0.057(5) Uani 1 1 d D U . . .
H10I_1 H 0.609461 0.521358 0.893376 0.069 Uiso 1 1 calc R U . . .
H10J_1 H 0.582011 0.478783 0.843958 0.069 Uiso 1 1 calc R U . . .
C11E_1 C 0.5742(5) 0.5154(11) 0.9604(9) 0.064(5) Uani 1 1 d D U . . .
H11M_1 H 0.579220 0.459693 0.985165 0.096 Uiso 1 1 calc R U . . .
H11N_1 H 0.580723 0.561445 0.997977 0.096 Uiso 1 1 calc R U . . .
H11O_1 H 0.553427 0.519110 0.948838 0.096 Uiso 1 1 calc R U . . .
O1E_1 O 0.6169(2) 0.7133(5) 0.5564(5) 0.045(3) Uani 1 1 d D U . . .
O2E_1 O 0.5798(3) 0.6086(5) 0.8506(6) 0.057(3) Uani 1 1 d D U . . .
C1A_2 C 0.4268(3) 0.5233(9) 0.3795(9) 0.055(4) Uani 1 1 d D U . . .
C2A_2 C 0.4409(3) 0.5605(8) 0.4459(8) 0.048(4) Uani 1 1 d D U . . .
C3A_2 C 0.4264(3) 0.6298(8) 0.4830(9) 0.052(4) Uani 1 1 d D U . . .
H3A_2 H 0.436016 0.661945 0.525903 0.063 Uiso 1 1 calc R U . . .
C4A_2 C 0.3989(4) 0.6493(9) 0.4563(9) 0.058(4) Uani 1 1 d D U . . .
C5A_2 C 0.3841(3) 0.6094(9) 0.3904(9) 0.060(4) Uani 1 1 d D U . . .
C6A_2 C 0.3981(4) 0.5414(9) 0.3535(10) 0.058(4) Uani 1 1 d D U . . .
H6A_2 H 0.388330 0.508330 0.311548 0.070 Uiso 1 1 calc R U . . .
C7A_2 C 0.4713(3) 0.5374(9) 0.4751(9) 0.056(4) Uani 1 1 d D U . . .
H7AA_2 H 0.474235 0.475217 0.467034 0.067 Uiso 1 1 calc R U . . .
H7AB_2 H 0.474443 0.549614 0.534054 0.067 Uiso 1 1 calc R U . . .
C8A_2 C 0.4350(6) 0.4366(11) 0.2618(9) 0.075(6) Uani 1 1 d D U . . .
H8AA_2 H 0.441799 0.486445 0.231560 0.090 Uiso 1 1 calc R U . . .
H8AB_2 H 0.414302 0.429167 0.246969 0.090 Uiso 1 1 calc R U . . .
C9A_2 C 0.4508(6) 0.3576(12) 0.2405(12) 0.079(6) Uani 1 1 d D U . . .
H9AA_2 H 0.447619 0.346822 0.181946 0.118 Uiso 1 1 calc R U . . .
H9AB_2 H 0.471345 0.365581 0.255142 0.118 Uiso 1 1 calc R U . . .
H9AC_2 H 0.443943 0.308498 0.270499 0.118 Uiso 1 1 calc R U . . .
C10A_2 C 0.3957(5) 0.7517(12) 0.5654(10) 0.075(5) Uani 1 1 d D U . . .
H10A_2 H 0.414337 0.779313 0.558263 0.091 Uiso 1 1 calc R U . . .
H10B_2 H 0.398790 0.705074 0.605932 0.091 Uiso 1 1 calc R U . . .
C11A_2 C 0.3747(6) 0.8171(17) 0.5939(19) 0.115(9) Uani 1 1 d D U . . .
H11A_2 H 0.382327 0.841665 0.645906 0.172 Uiso 1 1 calc R U . . .
H11B_2 H 0.371848 0.862955 0.553310 0.172 Uiso 1 1 calc R U . . .
H11C_2 H 0.356365 0.789023 0.600782 0.172 Uiso 1 1 calc R U . . .
O1A_2 O 0.4401(3) 0.4508(6) 0.3480(6) 0.063(3) Uani 1 1 d D U . . .
O2A_2 O 0.3835(3) 0.7173(7) 0.4884(7) 0.070(3) Uani 1 1 d D U . . .
C1B_2 C 0.5225(3) 0.5970(8) 0.3166(8) 0.045(4) Uani 1 1 d D U . . .
C2B_2 C 0.5344(3) 0.6742(8) 0.3471(7) 0.041(3) Uani 1 1 d D U . . .
C3B_2 C 0.5253(4) 0.7055(8) 0.4188(8) 0.047(4) Uani 1 1 d D U . . .
H3B_2 H 0.533209 0.757742 0.440168 0.057 Uiso 1 1 calc R U . . .
C4B_2 C 0.5051(4) 0.6640(8) 0.4605(8) 0.052(4) Uani 1 1 d D U . . .
C5B_2 C 0.4928(4) 0.5875(8) 0.4300(8) 0.050(4) Uani 1 1 d D U . . .
C6B_2 C 0.5037(4) 0.5528(8) 0.3606(8) 0.044(4) Uani 1 1 d D U . . .
H6B_2 H 0.497965 0.496772 0.343502 0.053 Uiso 1 1 calc R U . . .
C7B_2 C 0.5555(3) 0.7241(9) 0.3004(9) 0.051(4) Uani 1 1 d D U . . .
H7BA_2 H 0.567159 0.683564 0.270933 0.061 Uiso 1 1 calc R U . . .
H7BB_2 H 0.568510 0.757080 0.339046 0.061 Uiso 1 1 calc R U . . .
C8B_2 C 0.5219(4) 0.4875(9) 0.2140(10) 0.056(4) Uani 1 1 d D U . . .
H8BA_2 H 0.500796 0.490383 0.203425 0.067 Uiso 1 1 calc R U . . .
H8BB_2 H 0.526681 0.441157 0.253780 0.067 Uiso 1 1 calc R U . . .
C9B_2 C 0.5358(5) 0.4708(11) 0.1352(10) 0.061(5) Uani 1 1 d D U . . .
H9BA_2 H 0.528884 0.416058 0.111774 0.091 Uiso 1 1 calc R U . . .
H9BB_2 H 0.530864 0.517225 0.096489 0.091 Uiso 1 1 calc R U . . .
H9BC_2 H 0.556619 0.468246 0.146591 0.091 Uiso 1 1 calc R U . . .
C10B_2 C 0.5096(6) 0.7726(10) 0.5618(11) 0.077(5) Uani 1 1 d D U . . .
H10C_2 H 0.530647 0.765193 0.564739 0.093 Uiso 1 1 calc R U . . .
H10D_2 H 0.504347 0.820078 0.523587 0.093 Uiso 1 1 calc R U . . .
C11B_2 C 0.5007(7) 0.7927(13) 0.6417(11) 0.107(9) Uani 1 1 d D U . . .
H11D_2 H 0.510045 0.845753 0.661713 0.160 Uiso 1 1 calc R U . . .
H11E_2 H 0.479893 0.800342 0.638251 0.160 Uiso 1 1 calc R U . . .
H11F_2 H 0.506114 0.745623 0.679278 0.160 Uiso 1 1 calc R U . . .
O1B_2 O 0.5331(3) 0.5693(6) 0.2450(6) 0.050(3) Uani 1 1 d D U . . .
O2B_2 O 0.4955(3) 0.6934(6) 0.5329(6) 0.067(3) Uani 1 1 d D U . . .
C1C_2 C 0.5154(3) 0.8115(7) 0.1092(7) 0.042(3) Uani 1 1 d D U . . .
C2C_2 C 0.5061(3) 0.8930(7) 0.1338(7) 0.039(3) Uani 1 1 d D U . . .
C3C_2 C 0.5164(4) 0.9195(8) 0.2111(8) 0.047(4) Uani 1 1 d D U . . .
H3C_2 H 0.512439 0.976503 0.227298 0.057 Uiso 1 1 calc R U . . .
C4C_2 C 0.5320(4) 0.8680(7) 0.2648(8) 0.048(4) Uani 1 1 d D U . . .
C5C_2 C 0.5400(4) 0.7852(7) 0.2402(7) 0.046(4) Uani 1 1 d D U . . .
C6C_2 C 0.5319(4) 0.7589(8) 0.1616(8) 0.051(4) Uani 1 1 d D U . . .
H6C_2 H 0.537672 0.704237 0.143540 0.061 Uiso 1 1 calc R U . . .
C7C_2 C 0.4874(3) 0.9502(8) 0.0754(8) 0.045(4) Uani 1 1 d D U . . .
H7CA_2 H 0.492209 1.011136 0.086855 0.054 Uiso 1 1 calc R U . . .
H7CB_2 H 0.491688 0.937759 0.018862 0.054 Uiso 1 1 calc R U . . .
C8C_2 C 0.5159(4) 0.7049(8) 0.0026(8) 0.049(4) Uani 1 1 d D U . . .
H8CA_2 H 0.509586 0.657825 0.037247 0.059 Uiso 1 1 calc R U . . .
H8CB_2 H 0.537036 0.704691 0.004957 0.059 Uiso 1 1 calc R U . . .
C9C_2 C 0.5033(4) 0.6938(10) -0.0841(8) 0.055(5) Uani 1 1 d D U . . .
H9CA_2 H 0.509671 0.638951 -0.105527 0.082 Uiso 1 1 calc R U . . .
H9CB_2 H 0.482366 0.694227 -0.085497 0.082 Uiso 1 1 calc R U . . .
H9CC_2 H 0.509674 0.740853 -0.117622 0.082 Uiso 1 1 calc R U . . .
C10C_2 C 0.5344(4) 0.9753(8) 0.3728(8) 0.055(4) Uani 1 1 d D U . . .
H10E_2 H 0.513503 0.977363 0.377369 0.066 Uiso 1 1 calc R U . . .
H10F_2 H 0.539616 1.021609 0.335643 0.066 Uiso 1 1 calc R U . . .
C11C_2 C 0.5502(4) 0.9855(11) 0.4542(9) 0.059(5) Uani 1 1 d D U . . .
H11G_2 H 0.545333 1.040984 0.477501 0.089 Uiso 1 1 calc R U . . .
H11H_2 H 0.544849 0.939182 0.490141 0.089 Uiso 1 1 calc R U . . .
H11I_2 H 0.570826 0.983198 0.448631 0.089 Uiso 1 1 calc R U . . .
O1C_2 O 0.5054(3) 0.7882(5) 0.0302(5) 0.045(3) Uani 1 1 d D U . . .
O2C_2 O 0.5429(3) 0.8906(6) 0.3419(6) 0.056(3) Uani 1 1 d D U . . .
C1D_2 C 0.4120(3) 0.8634(8) 0.0419(8) 0.046(4) Uani 1 1 d D U . . .
C2D_2 C 0.3972(3) 0.9091(8) 0.0992(9) 0.050(4) Uani 1 1 d D U . . .
C3D_2 C 0.4128(3) 0.9716(9) 0.1437(10) 0.052(4) Uani 1 1 d D U . . .
H3D_2 H 0.402984 1.008613 0.177707 0.063 Uiso 1 1 calc R U . . .
C4D_2 C 0.4415(3) 0.9824(9) 0.1409(9) 0.051(4) Uani 1 1 d D U . . .
C5D_2 C 0.4565(3) 0.9371(8) 0.0828(8) 0.046(4) Uani 1 1 d D U . . .
C6D_2 C 0.4407(3) 0.8749(8) 0.0379(9) 0.044(4) Uani 1 1 d D U . . .
H6D_2 H 0.450396 0.838777 0.002806 0.053 Uiso 1 1 calc R U . . .
C7D_2 C 0.3658(4) 0.8977(10) 0.1062(10) 0.062(4) Uani 1 1 d D U . . .
H7DA_2 H 0.356340 0.880105 0.052921 0.075 Uiso 1 1 calc R U . . .
H7DB_2 H 0.357306 0.952854 0.121834 0.075 Uiso 1 1 calc R U . . .
C8D_2 C 0.4085(4) 0.7537(12) -0.0641(11) 0.071(5) Uani 1 1 d D U . . .
H8DA_2 H 0.424388 0.717587 -0.040027 0.085 Uiso 1 1 calc R U . . .
H8DB_2 H 0.416072 0.793112 -0.104278 0.085 Uiso 1 1 calc R U . . .
C9D_2 C 0.3850(5) 0.6993(12) -0.1033(14) 0.083(7) Uani 1 1 d D U . . .
H9DA_2 H 0.392433 0.664909 -0.146673 0.124 Uiso 1 1 calc R U . . .
H9DB_2 H 0.377768 0.661091 -0.062502 0.124 Uiso 1 1 calc R U . . .
H9DC_2 H 0.369501 0.736158 -0.126365 0.124 Uiso 1 1 calc R U . . .
C10D_2 C 0.4451(4) 1.0813(12) 0.2538(10) 0.066(5) Uani 1 1 d D U . . .
H10G_2 H 0.434265 1.038465 0.283210 0.079 Uiso 1 1 calc R U . . .
H10H_2 H 0.431646 1.126404 0.232521 0.079 Uiso 1 1 calc R U . . .
C11D_2 C 0.4678(4) 1.1199(12) 0.3100(11) 0.069(5) Uani 1 1 d D U . . .
H11J_2 H 0.459130 1.147690 0.355253 0.103 Uiso 1 1 calc R U . . .
H11K_2 H 0.480982 1.074868 0.331291 0.103 Uiso 1 1 calc R U . . .
H11L_2 H 0.478370 1.162570 0.280738 0.103 Uiso 1 1 calc R U . . .
O1D_2 O 0.3956(3) 0.8013(7) -0.0018(7) 0.057(3) Uani 1 1 d D U . . .
O2D_2 O 0.4581(3) 1.0404(6) 0.1873(7) 0.061(3) Uani 1 1 d D U . . .
C1E_2 C 0.3576(5) 0.6819(8) 0.2096(9) 0.060(4) Uani 1 1 d D U . . .
C2E_2 C 0.3569(4) 0.7028(8) 0.2900(8) 0.058(4) Uani 1 1 d D U . . .
C3E_2 C 0.3569(5) 0.7923(9) 0.3119(9) 0.064(5) Uani 1 1 d D U . . .
H3E_2 H 0.355291 0.809818 0.366472 0.077 Uiso 1 1 calc R U . . .
C4E_2 C 0.3595(5) 0.8512(8) 0.2513(8) 0.060(4) Uani 1 1 d D U . . .
C5E_2 C 0.3607(4) 0.8294(9) 0.1702(9) 0.059(4) Uani 1 1 d D U . . .
C6E_2 C 0.3597(4) 0.7431(9) 0.1489(10) 0.062(4) Uani 1 1 d D U . . .
H6E_2 H 0.360402 0.726095 0.093752 0.075 Uiso 1 1 calc R U . . .
C7E_2 C 0.3549(4) 0.6364(10) 0.3576(10) 0.069(5) Uani 1 1 d D U . . .
H7EA_2 H 0.344549 0.661369 0.401936 0.082 Uiso 1 1 calc R U . . .
H7EB_2 H 0.344075 0.585768 0.335923 0.082 Uiso 1 1 calc R U . . .
C8E_2 C 0.3598(6) 0.5710(11) 0.1091(11) 0.085(6) Uani 1 1 d D U . . .
H8EA_2 H 0.376149 0.601325 0.087948 0.102 Uiso 1 1 calc R U . . .
H8EB_2 H 0.342100 0.587322 0.075627 0.102 Uiso 1 1 calc R U . . .
C9E_2 C 0.3642(6) 0.4758(11) 0.1065(18) 0.108(9) Uani 1 1 d D U . . .
H9EA_2 H 0.365893 0.457779 0.050181 0.162 Uiso 1 1 calc R U . . .
H9EB_2 H 0.381679 0.460680 0.139915 0.162 Uiso 1 1 calc R U . . .
H9EC_2 H 0.347798 0.446747 0.127655 0.162 Uiso 1 1 calc R U . . .
C10E_2 C 0.3593(6) 0.9666(9) 0.3509(10) 0.074(5) Uani 1 1 d D U . . .
H10I_2 H 0.373306 0.935704 0.388560 0.089 Uiso 1 1 calc R U . . .
H10J_2 H 0.339867 0.956020 0.367891 0.089 Uiso 1 1 calc R U . . .
C11E_2 C 0.3658(6) 1.0620(9) 0.3514(14) 0.082(7) Uani 1 1 d D U . . .
H11M_2 H 0.364705 1.084774 0.406384 0.123 Uiso 1 1 calc R U . . .
H11N_2 H 0.385093 1.071290 0.334255 0.123 Uiso 1 1 calc R U . . .
H11O_2 H 0.351836 1.091496 0.313697 0.123 Uiso 1 1 calc R U . . .
O1E_2 O 0.3574(3) 0.5931(7) 0.1942(7) 0.069(3) Uani 1 1 d D U . . .
O2E_2 O 0.3614(4) 0.9386(6) 0.2690(7) 0.071(4) Uani 1 1 d D U . . .
C1A_3 C 0.8865(4) 0.0212(15) 0.8476(14) 0.098(6) Uani 1 1 d D U . . .
C2A_3 C 0.9003(4) 0.0648(16) 0.7929(14) 0.106(6) Uani 1 1 d D U . . .
C3A_3 C 0.8853(4) 0.1290(16) 0.7456(14) 0.108(7) Uani 1 1 d D U . . .
H3A_3 H 0.894467 0.158036 0.704207 0.130 Uiso 1 1 calc R U . . .
C4A_3 C 0.8573(5) 0.1494(16) 0.7596(14) 0.106(6) Uani 1 1 d D U . . .
C5A_3 C 0.8441(4) 0.1108(15) 0.8209(14) 0.103(6) Uani 1 1 d D U . . .
C6A_3 C 0.8582(4) 0.0439(16) 0.8629(15) 0.106(7) Uani 1 1 d D U . . .
H6A_3 H 0.848782 0.013022 0.902461 0.127 Uiso 1 1 calc R U . . .
C7A_3 C 0.9306(4) 0.0385(17) 0.7748(15) 0.114(7) Uani 1 1 d D U . . .
H7AA_3 H 0.933111 -0.024057 0.783210 0.137 Uiso 1 1 calc R U . . .
H7AB_3 H 0.933568 0.051505 0.717316 0.137 Uiso 1 1 calc R U . . .
C8A_3 C 0.8955(7) -0.0656(19) 0.9710(14) 0.123(8) Uani 1 1 d D U . . .
H8AA_3 H 0.874706 -0.070277 0.976185 0.147 Uiso 1 1 calc R U . . .
H8AB_3 H 0.902905 -0.017321 1.005702 0.147 Uiso 1 1 calc R U . . .
C9A_3 C 0.9096(6) -0.1458(17) 1.0004(14) 0.106(8) Uani 1 1 d D U . . .
H9AA_3 H 0.905830 -0.155609 1.057180 0.159 Uiso 1 1 calc R U . . .
H9AB_3 H 0.902106 -0.194003 0.966942 0.159 Uiso 1 1 calc R U . . .
H9AC_3 H 0.930300 -0.141055 0.996455 0.159 Uiso 1 1 calc R U . . .
C10A_3 C 0.8540(7) 0.246(2) 0.6470(17) 0.141(9) Uani 1 1 d D U . . .
H10A_3 H 0.856603 0.197741 0.609403 0.169 Uiso 1 1 calc R U . . .
H10B_3 H 0.872728 0.274705 0.659371 0.169 Uiso 1 1 calc R U . . .
C11A_3 C 0.8324(8) 0.309(2) 0.6095(18) 0.150(13) Uani 1 1 d D U . . .
H11A_3 H 0.839045 0.331329 0.558841 0.224 Uiso 1 1 calc R U . . .
H11B_3 H 0.814032 0.279569 0.597684 0.224 Uiso 1 1 calc R U . . .
H11C_3 H 0.830075 0.356143 0.647398 0.224 Uiso 1 1 calc R U . . .
O1A_3 O 0.9002(4) -0.0479(12) 0.8895(11) 0.114(5) Uani 1 1 d D U . . .
O2A_3 O 0.8429(4) 0.2160(14) 0.7203(12) 0.131(6) Uani 1 1 d D U . . .
C1B_3 C 0.9828(6) 0.0924(16) 0.9570(14) 0.120(7) Uani 1 1 d D U . . .
C2B_3 C 0.9946(5) 0.1698(15) 0.9342(13) 0.116(7) Uani 1 1 d D U . . .
C3B_3 C 0.9869(6) 0.2027(19) 0.8565(15) 0.136(8) Uani 1 1 d D U . . .
H3B_3 H 0.996576 0.251257 0.837269 0.164 Uiso 1 1 calc DR U . . .
C4B_3 C 0.9652(6) 0.1644(17) 0.8082(14) 0.124(7) Uani 1 1 d D U . . .
C5B_3 C 0.9526(5) 0.0872(16) 0.8309(13) 0.114(7) Uani 1 1 d D U . . .
C6B_3 C 0.9624(5) 0.0509(16) 0.9051(13) 0.108(7) Uani 1 1 d D U . . .
H6B_3 H 0.954994 -0.002911 0.920568 0.130 Uiso 1 1 calc R U . . .
C7B_3 C 1.0168(4) 0.2198(16) 0.9876(15) 0.112(7) Uani 1 1 d D U . . .
H7BA_3 H 1.028679 0.179816 1.022633 0.135 Uiso 1 1 calc R U . . .
H7BB_3 H 1.029457 0.251868 0.953254 0.135 Uiso 1 1 calc R U . . .
C8B_3 C 0.9827(5) -0.0225(17) 1.0567(15) 0.117(8) Uani 1 1 d D U . . .
H8BA_3 H 0.991409 -0.065455 1.021981 0.140 Uiso 1 1 calc R U . . .
H8BB_3 H 0.961661 -0.029197 1.050706 0.140 Uiso 1 1 calc R U . . .
C9B_3 C 0.9942(6) -0.032(2) 1.1452(14) 0.127(10) Uani 1 1 d D U . . .
H9BA_3 H 0.989576 -0.089246 1.164782 0.191 Uiso 1 1 calc R U . . .
H9BB_3 H 1.015049 -0.024382 1.149602 0.191 Uiso 1 1 calc R U . . .
H9BC_3 H 0.985521 0.011607 1.178114 0.191 Uiso 1 1 calc R U . . .
C10B_3 C 0.9595(7) 0.282(2) 0.709(2) 0.191(12) Uani 1 1 d D U . . .
H10C_3 H 0.941325 0.308401 0.686684 0.229 Uiso 1 1 calc R U . . .
H10D_3 H 0.967285 0.315504 0.756298 0.229 Uiso 1 1 calc DR U . . .
C11B_3 C 0.9798(11) 0.279(3) 0.647(3) 0.210(17) Uani 1 1 d D U . . .
H11D_3 H 0.983621 0.338100 0.629530 0.316 Uiso 1 1 calc R U . . .
H11E_3 H 0.997626 0.252929 0.669732 0.316 Uiso 1 1 calc R U . . .
H11F_3 H 0.971782 0.245857 0.600425 0.316 Uiso 1 1 calc R U . . .
O1B_3 O 0.9911(4) 0.0645(14) 1.0359(11) 0.133(6) Uani 1 1 d D U . . .
O2B_3 O 0.9546(6) 0.1935(16) 0.7324(13) 0.162(8) Uani 1 1 d D U . . .
C1C_3 C 0.9757(5) 0.3057(14) 1.1598(13) 0.111(7) Uani 1 1 d D U . . .
C2C_3 C 0.9690(5) 0.3916(14) 1.1344(13) 0.101(6) Uani 1 1 d D U . . .
C3C_3 C 0.9774(5) 0.4147(16) 1.0592(13) 0.108(7) Uani 1 1 d D U . . .
H3C_3 H 0.971572 0.469279 1.038279 0.130 Uiso 1 1 calc R U . . .
C4C_3 C 0.9937(5) 0.3645(14) 1.0126(13) 0.106(6) Uani 1 1 d D U . . .
C5C_3 C 1.0013(5) 0.2814(14) 1.0396(13) 0.110(7) Uani 1 1 d D U . . .
C6C_3 C 0.9916(5) 0.2548(16) 1.1127(14) 0.109(7) Uani 1 1 d D U . . .
H6C_3 H 0.996156 0.198358 1.131139 0.131 Uiso 1 1 calc R U . . .
C7C_3 C 0.9493(4) 0.4440(18) 1.1826(16) 0.124(8) Uani 1 1 d D U . . .
H7CA_3 H 0.952784 0.428380 1.240806 0.149 Uiso 1 1 calc R U . . .
H7CB_3 H 0.954251 0.505378 1.177347 0.149 Uiso 1 1 calc R U . . .
C8C_3 C 0.9774(6) 0.2069(17) 1.2719(16) 0.119(8) Uani 1 1 d D U . . .
H8CA_3 H 0.998308 0.212374 1.284833 0.143 Uiso 1 1 calc R U . . .
H8CB_3 H 0.973796 0.158021 1.234126 0.143 Uiso 1 1 calc R U . . .
C9C_3 C 0.9629(6) 0.1923(18) 1.3479(16) 0.114(9) Uani 1 1 d D U . . .
H9CA_3 H 0.970222 0.139547 1.374308 0.171 Uiso 1 1 calc R U . . .
H9CB_3 H 0.966632 0.240969 1.384858 0.171 Uiso 1 1 calc R U . . .
H9CC_3 H 0.942214 0.186826 1.334347 0.171 Uiso 1 1 calc R U . . .
C10C_3 C 0.9955(6) 0.4726(17) 0.9073(16) 0.112(8) Uani 1 1 d D U . . .
H10E_3 H 1.002231 0.516944 0.947519 0.135 Uiso 1 1 calc R U . . .
H10F_3 H 0.974493 0.477436 0.897731 0.135 Uiso 1 1 calc R U . . .
C11C_3 C 1.0087(6) 0.487(2) 0.8308(14) 0.114(9) Uani 1 1 d D U . . .
H11G_3 H 1.003546 0.544255 0.809734 0.171 Uiso 1 1 calc R U . . .
H11H_3 H 1.029590 0.482980 0.840588 0.171 Uiso 1 1 calc R U . . .
H11I_3 H 1.001906 0.443547 0.790895 0.171 Uiso 1 1 calc R U . . .
O1C_3 O 0.9658(4) 0.2863(12) 1.2343(11) 0.120(6) Uani 1 1 d D U . . .
O2C_3 O 1.0031(4) 0.3876(13) 0.9394(11) 0.118(6) Uani 1 1 d D U . . .
C1D_3 C 0.8737(4) 0.3593(16) 1.1766(14) 0.104(6) Uani 1 1 d D U . . .
C2D_3 C 0.8589(4) 0.4091(15) 1.1158(13) 0.095(6) Uani 1 1 d D U . . .
C3D_3 C 0.8743(4) 0.4744(17) 1.0809(16) 0.111(7) Uani 1 1 d D U . . .
H3D_3 H 0.864360 0.511575 1.042559 0.133 Uiso 1 1 calc R U . . .
C4D_3 C 0.9031(4) 0.4870(17) 1.0996(15) 0.112(7) Uani 1 1 d D U . . .
C5D_3 C 0.9183(4) 0.4328(17) 1.1576(15) 0.112(7) Uani 1 1 d D U . . .
C6D_3 C 0.9024(4) 0.3758(16) 1.1983(14) 0.102(7) Uani 1 1 d D U . . .
H6D_3 H 0.911434 0.346151 1.243608 0.122 Uiso 1 1 calc R U . . .
C7D_3 C 0.8273(4) 0.3995(14) 1.0947(13) 0.085(6) Uani 1 1 d D U . . .
H7DA_3 H 0.819138 0.454785 1.074392 0.102 Uiso 1 1 calc R U . . .
H7DB_3 H 0.817788 0.383036 1.143754 0.102 Uiso 1 1 calc R U . . .
C8D_3 C 0.8681(6) 0.251(2) 1.2825(17) 0.123(8) Uani 1 1 d D U . . .
H8DA_3 H 0.873503 0.290999 1.328040 0.148 Uiso 1 1 calc R U . . .
H8DB_3 H 0.885351 0.219095 1.269955 0.148 Uiso 1 1 calc R U . . .
C9D_3 C 0.8461(6) 0.191(2) 1.307(2) 0.136(11) Uani 1 1 d D U . . .
H9DA_3 H 0.853748 0.158360 1.354799 0.205 Uiso 1 1 calc R U . . .
H9DB_3 H 0.829136 0.222810 1.320065 0.205 Uiso 1 1 calc R U . . .
H9DC_3 H 0.840964 0.151025 1.262076 0.205 Uiso 1 1 calc R U . . .
C10D_3 C 0.9069(6) 0.587(2) 0.9872(18) 0.124(9) Uani 1 1 d D U . . .
H10G_3 H 0.891367 0.625021 1.001979 0.149 Uiso 1 1 calc R U . . .
H10H_3 H 0.898617 0.543784 0.947607 0.149 Uiso 1 1 calc R U . . .
C11D_3 C 0.9293(8) 0.638(3) 0.950(2) 0.170(14) Uani 1 1 d D U . . .
H11J_3 H 0.920685 0.666816 0.900906 0.254 Uiso 1 1 calc R U . . .
H11K_3 H 0.937269 0.680312 0.988693 0.254 Uiso 1 1 calc R U . . .
H11L_3 H 0.944502 0.599254 0.934442 0.254 Uiso 1 1 calc R U . . .
O1D_3 O 0.8575(4) 0.2990(12) 1.2132(10) 0.106(5) Uani 1 1 d D U . . .
O2D_3 O 0.9191(4) 0.5443(14) 1.0574(12) 0.127(6) Uani 1 1 d D U . . .
C1E_3 C 0.8177(5) 0.1815(12) 0.9915(12) 0.096(6) Uani 1 1 d D U . . .
C2E_3 C 0.8158(5) 0.2018(12) 0.9093(12) 0.098(6) Uani 1 1 d D U . . .
C3E_3 C 0.8184(5) 0.2904(12) 0.8860(14) 0.101(7) Uani 1 1 d D U . . .
H3E_3 H 0.817593 0.305963 0.830217 0.122 Uiso 1 1 calc R U . . .
C4E_3 C 0.8220(5) 0.3524(12) 0.9458(12) 0.092(6) Uani 1 1 d D U . . .
C5E_3 C 0.8222(5) 0.3304(12) 1.0292(12) 0.097(6) Uani 1 1 d D U . . .
C6E_3 C 0.8198(5) 0.2458(13) 1.0502(14) 0.106(7) Uani 1 1 d D U . . .
H6E_3 H 0.819680 0.230676 1.105950 0.127 Uiso 1 1 calc R U . . .
C7E_3 C 0.8141(4) 0.1366(15) 0.8410(13) 0.094(6) Uani 1 1 d D U . . .
H7EA_3 H 0.803548 0.161451 0.792152 0.113 Uiso 1 1 calc R U . . .
H7EB_3 H 0.803615 0.085217 0.857437 0.113 Uiso 1 1 calc R U . . .
C8E_3 C 0.8277(7) 0.0666(16) 1.0855(16) 0.121(8) Uani 1 1 d D U . . .
H8EA_3 H 0.817296 0.089950 1.130436 0.145 Uiso 1 1 calc R U . . .
H8EB_3 H 0.847750 0.087256 1.092358 0.145 Uiso 1 1 calc R U . . .
C9E_3 C 0.8269(9) -0.0289(17) 1.086(3) 0.152(13) Uani 1 1 d D U . . .
H9EA_3 H 0.835935 -0.050072 1.138044 0.229 Uiso 1 1 calc R U . . .
H9EB_3 H 0.807029 -0.048412 1.079343 0.229 Uiso 1 1 calc R U . . .
H9EC_3 H 0.837346 -0.051093 1.041437 0.229 Uiso 1 1 calc R U . . .
C10E_3 C 0.8257(6) 0.4613(12) 0.8410(13) 0.096(7) Uani 1 1 d D U . . .
H10I_3 H 0.807074 0.445679 0.812331 0.116 Uiso 1 1 calc R U . . .
H10J_3 H 0.841088 0.431415 0.814391 0.116 Uiso 1 1 calc R U . . .
C11E_3 C 0.8301(6) 0.5566(12) 0.839(2) 0.108(9) Uani 1 1 d D U . . .
H11M_3 H 0.829787 0.575938 0.782401 0.163 Uiso 1 1 calc R U . . .
H11N_3 H 0.814773 0.585203 0.865647 0.163 Uiso 1 1 calc R U . . .
H11O_3 H 0.848613 0.571011 0.867697 0.163 Uiso 1 1 calc R U . . .
O1E_3 O 0.8143(4) 0.0940(10) 1.0080(11) 0.103(5) Uani 1 1 d D U . . .
O2E_3 O 0.8265(4) 0.4374(9) 0.9268(10) 0.101(5) Uani 1 1 d D U . . .
C1A_4 C 0.1417(4) 0.9823(19) 0.1560(16) 0.121(7) Uani 1 1 d D U . . .
C2A_4 C 0.1275(4) 0.9337(18) 0.2063(15) 0.111(7) Uani 1 1 d D U . . .
C3A_4 C 0.1427(4) 0.8732(19) 0.2588(17) 0.125(8) Uani 1 1 d D U . . .
H3A_4 H 0.133250 0.841411 0.297751 0.150 Uiso 1 1 calc R U . . .
C4A_4 C 0.1719(4) 0.8625(19) 0.2512(17) 0.126(7) Uani 1 1 d D U . . .
C5A_4 C 0.1870(4) 0.9131(18) 0.2003(16) 0.121(7) Uani 1 1 d D U . . .
C6A_4 C 0.1714(4) 0.9704(19) 0.1497(18) 0.123(8) Uani 1 1 d D U . . .
H6A_4 H 0.180788 1.001957 0.110339 0.148 Uiso 1 1 calc R U . . .
C7A_4 C 0.0958(4) 0.9474(17) 0.2160(15) 0.115(7) Uani 1 1 d D U . . .
H7AA_4 H 0.091991 0.934950 0.273001 0.138 Uiso 1 1 calc R U . . .
H7AB_4 H 0.090962 1.008351 0.205003 0.138 Uiso 1 1 calc R U . . .
C8A_4 C 0.1386(6) 1.081(2) 0.038(2) 0.140(10) Uani 1 1 d D U . . .
H8AA_4 H 0.146841 1.037900 0.003321 0.168 Uiso 1 1 calc R U . . .
H8AB_4 H 0.154397 1.118656 0.061002 0.168 Uiso 1 1 calc R U . . .
C9A_4 C 0.1178(8) 1.134(2) -0.012(3) 0.175(15) Uani 1 1 d D U . . .
H9AA_4 H 0.127395 1.161615 -0.055469 0.263 Uiso 1 1 calc R U . . .
H9AB_4 H 0.102306 1.097357 -0.035407 0.263 Uiso 1 1 calc R U . . .
H9AC_4 H 0.109865 1.178148 0.022298 0.263 Uiso 1 1 calc R U . . .
C10A_4 C 0.1751(5) 0.753(2) 0.353(2) 0.143(10) Uani 1 1 d D U . . .
H10A_4 H 0.159026 0.720005 0.325484 0.172 Uiso 1 1 calc R U . . .
H10B_4 H 0.167302 0.789934 0.394858 0.172 Uiso 1 1 calc R U . . .
C11A_4 C 0.1966(7) 0.692(3) 0.394(3) 0.179(15) Uani 1 1 d D U . . .
H11A_4 H 0.187340 0.656262 0.433329 0.269 Uiso 1 1 calc R U . . .
H11B_4 H 0.204056 0.654314 0.352584 0.269 Uiso 1 1 calc R U . . .
H11C_4 H 0.212310 0.724061 0.421777 0.269 Uiso 1 1 calc R U . . .
O1A_4 O 0.1263(4) 1.0392(15) 0.1033(14) 0.139(7) Uani 1 1 d D U . . .
O2A_4 O 0.1885(4) 0.8034(15) 0.2963(13) 0.140(7) Uani 1 1 d D U . . .
C1B_4 C 0.0521(5) 0.8683(15) 0.0256(12) 0.110(7) Uani 1 1 d D U . . .
C2B_4 C 0.0442(5) 0.7875(14) 0.0496(12) 0.107(7) Uani 1 1 d D U . . .
C3B_4 C 0.0532(4) 0.7591(16) 0.1282(12) 0.103(7) Uani 1 1 d D U . . .
H3B_4 H 0.047694 0.703459 0.144329 0.124 Uiso 1 1 calc R U . . .
C4B_4 C 0.0695(5) 0.8074(14) 0.1819(12) 0.103(6) Uani 1 1 d D U . . .
C5B_4 C 0.0770(5) 0.8920(15) 0.1604(13) 0.107(7) Uani 1 1 d D U . . .
C6B_4 C 0.0687(5) 0.9190(16) 0.0811(12) 0.112(7) Uani 1 1 d D U . . .
H6B_4 H 0.074563 0.974058 0.064292 0.134 Uiso 1 1 calc R U . . .
C7B_4 C 0.0283(4) 0.7228(16) -0.0056(14) 0.114(7) Uani 1 1 d D U . . .
H7BA_4 H 0.014062 0.752412 -0.043471 0.137 Uiso 1 1 calc R U . . .
H7BB_4 H 0.018008 0.681549 0.027205 0.137 Uiso 1 1 calc R U . . .
C8B_4 C 0.0486(7) 0.9796(18) -0.0775(16) 0.133(9) Uani 1 1 d D U . . .
H8BA_4 H 0.069517 0.989145 -0.072942 0.160 Uiso 1 1 calc R U . . .
H8BB_4 H 0.039866 1.020527 -0.040805 0.160 Uiso 1 1 calc R U . . .
C9B_4 C 0.0365(5) 0.9943(18) -0.1643(15) 0.105(8) Uani 1 1 d D U . . .
H9BA_4 H 0.040636 1.053211 -0.180556 0.158 Uiso 1 1 calc R U . . .
H9BB_4 H 0.045350 0.953922 -0.200357 0.158 Uiso 1 1 calc R U . . .
H9BC_4 H 0.015783 0.985215 -0.168311 0.158 Uiso 1 1 calc R U . . .
C10B_4 C 0.0679(6) 0.7089(18) 0.2942(16) 0.127(9) Uani 1 1 d D U . . .
H10C_4 H 0.071995 0.660059 0.258592 0.153 Uiso 1 1 calc R U . . .
H10D_4 H 0.046905 0.712622 0.296933 0.153 Uiso 1 1 calc R U . . .
C11B_4 C 0.0819(5) 0.696(2) 0.3751(17) 0.133(11) Uani 1 1 d D U . . .
H11D_4 H 0.074887 0.642697 0.398080 0.200 Uiso 1 1 calc R U . . .
H11E_4 H 0.102596 0.691996 0.371741 0.200 Uiso 1 1 calc R U . . .
H11F_4 H 0.077590 0.744385 0.409955 0.200 Uiso 1 1 calc R U . . .
O1B_4 O 0.0424(4) 0.8923(14) -0.0542(10) 0.119(6) Uani 1 1 d D U . . .
O2B_4 O 0.0784(4) 0.7869(12) 0.2619(11) 0.114(5) Uani 1 1 d D U . . .
C1C_4 C 0.0786(6) 0.6666(16) -0.1678(15) 0.122(7) Uani 1 1 d D U . . .
C2C_4 C 0.0900(5) 0.5864(16) -0.1405(13) 0.110(7) Uani 1 1 d D U . . .
C3C_4 C 0.0823(5) 0.5597(17) -0.0657(14) 0.112(7) Uani 1 1 d D U . . .
H3C_4 H 0.092444 0.512718 -0.040410 0.135 Uiso 1 1 calc R U . . .
C4C_4 C 0.0612(6) 0.5963(17) -0.0256(15) 0.126(7) Uani 1 1 d D U . . .
C5C_4 C 0.0498(5) 0.6754(16) -0.0533(14) 0.124(7) Uani 1 1 d D U . . .
C6C_4 C 0.0571(6) 0.7041(19) -0.1271(15) 0.138(9) Uani 1 1 d D U . . .
H6C_4 H 0.046953 0.751529 -0.151551 0.165 Uiso 1 1 calc R U . . .
C7C_4 C 0.1121(4) 0.5392(18) -0.1867(15) 0.117(7) Uani 1 1 d D U . . .
H7CA_4 H 0.109112 0.476599 -0.181469 0.140 Uiso 1 1 calc R U . . .
H7CB_4 H 0.109077 0.554030 -0.245181 0.140 Uiso 1 1 calc R U . . .
C8C_4 C 0.0720(9) 0.767(2) -0.2805(19) 0.167(11) Uani 1 1 d D U . . .
H8CA_4 H 0.051430 0.752041 -0.285671 0.201 Uiso 1 1 calc R U . . .
H8CB_4 H 0.074594 0.820468 -0.248584 0.201 Uiso 1 1 calc R U . . .
C9C_4 C 0.0826(9) 0.778(3) -0.362(2) 0.173(14) Uani 1 1 d D U . . .
H9CA_4 H 0.071899 0.824425 -0.390847 0.259 Uiso 1 1 calc R U . . .
H9CB_4 H 0.102976 0.792802 -0.355972 0.259 Uiso 1 1 calc R U . . .
H9CC_4 H 0.079909 0.724660 -0.392904 0.259 Uiso 1 1 calc R U . . .
C10C_4 C 0.0607(5) 0.4832(17) 0.0808(17) 0.119(8) Uani 1 1 d D U . . .
H10E_4 H 0.081799 0.477461 0.088802 0.142 Uiso 1 1 calc R U . . .
H10F_4 H 0.053200 0.437291 0.043457 0.142 Uiso 1 1 calc R U . . .
C11C_4 C 0.0478(6) 0.477(2) 0.1603(16) 0.123(10) Uani 1 1 d D U . . .
H11G_4 H 0.052569 0.420893 0.185182 0.184 Uiso 1 1 calc R U . . .
H11H_4 H 0.055484 0.522593 0.196574 0.184 Uiso 1 1 calc R U . . .
H11I_4 H 0.027024 0.482618 0.151449 0.184 Uiso 1 1 calc R U . . .
O1C_4 O 0.0888(5) 0.6965(15) -0.2394(13) 0.148(7) Uani 1 1 d D U . . .
O2C_4 O 0.0529(4) 0.5680(14) 0.0471(12) 0.126(6) Uani 1 1 d D U . . .
C1D_4 C 0.1837(5) 0.6569(19) -0.1629(16) 0.130(7) Uani 1 1 d D U . . .
C2D_4 C 0.1978(4) 0.6170(17) -0.0949(15) 0.120(7) Uani 1 1 d D U . . .
C3D_4 C 0.1846(4) 0.5441(17) -0.0650(16) 0.123(8) Uani 1 1 d D U . . .
H3D_4 H 0.194598 0.513978 -0.021376 0.148 Uiso 1 1 calc R U . . .
C4D_4 C 0.1584(5) 0.5131(18) -0.0944(16) 0.129(7) Uani 1 1 d D U . . .
C5D_4 C 0.1421(4) 0.5606(18) -0.1566(15) 0.120(7) Uani 1 1 d D U . . .
C6D_4 C 0.1573(5) 0.6240(18) -0.1918(17) 0.132(8) Uani 1 1 d D U . . .
H6D_4 H 0.148853 0.647693 -0.241085 0.158 Uiso 1 1 calc R U . . .
C7D_4 C 0.2279(4) 0.6411(19) -0.0627(17) 0.133(8) Uani 1 1 d D U . . .
H7DA_4 H 0.238417 0.662644 -0.108215 0.160 Uiso 1 1 calc R U . . .
H7DB_4 H 0.237908 0.589200 -0.040535 0.160 Uiso 1 1 calc R U . . .
C8D_4 C 0.1892(8) 0.748(3) -0.2807(19) 0.161(11) Uani 1 1 d D U . . .
H8DA_4 H 0.169941 0.774536 -0.282643 0.193 Uiso 1 1 calc R U . . .
H8DB_4 H 0.188164 0.697351 -0.316626 0.193 Uiso 1 1 calc R U . . .
C9D_4 C 0.2100(10) 0.811(3) -0.310(3) 0.210(18) Uani 1 1 d D U . . .
H9DA_4 H 0.203788 0.828518 -0.365926 0.316 Uiso 1 1 calc R U . . .
H9DB_4 H 0.210790 0.862170 -0.274797 0.316 Uiso 1 1 calc R U . . .
H9DC_4 H 0.228981 0.785121 -0.308721 0.316 Uiso 1 1 calc R U . . .
C10D_4 C 0.1530(7) 0.430(2) 0.0269(17) 0.138(9) Uani 1 1 d D U . . .
H10G_4 H 0.152625 0.480018 0.064044 0.166 Uiso 1 1 calc R U . . .
H10H_4 H 0.172937 0.409282 0.027340 0.166 Uiso 1 1 calc R U . . .
C11D_4 C 0.1341(7) 0.3615(18) 0.053(2) 0.126(10) Uani 1 1 d D U . . .
H11J_4 H 0.140673 0.343134 0.108114 0.189 Uiso 1 1 calc R U . . .
H11K_4 H 0.114495 0.383085 0.052160 0.189 Uiso 1 1 calc R U . . .
H11L_4 H 0.134717 0.312663 0.015619 0.189 Uiso 1 1 calc R U . . .
O1D_4 O 0.1979(4) 0.7227(16) -0.1994(14) 0.145(7) Uani 1 1 d D U . . .
O2D_4 O 0.1424(4) 0.4546(14) -0.0543(13) 0.128(6) Uani 1 1 d D U . . .
C1E_4 C 0.2247(6) 0.8581(15) 0.0436(14) 0.118(7) Uani 1 1 d D U . . .
C2E_4 C 0.2224(5) 0.8359(15) 0.1244(14) 0.120(7) Uani 1 1 d D U . . .
C3E_4 C 0.2235(6) 0.7460(15) 0.1450(16) 0.135(9) Uani 1 1 d D U . . .
H3E_4 H 0.223320 0.728503 0.200149 0.162 Uiso 1 1 calc R U . . .
C4E_4 C 0.2247(6) 0.6850(15) 0.0840(14) 0.126(7) Uani 1 1 d D U . . .
C5E_4 C 0.2284(6) 0.7095(15) 0.0035(14) 0.124(7) Uani 1 1 d D U . . .
C6E_4 C 0.2270(5) 0.7953(15) -0.0151(15) 0.116(8) Uani 1 1 d D U . . .
H6E_4 H 0.227688 0.812267 -0.070237 0.139 Uiso 1 1 calc R U . . .
C7E_4 C 0.2186(4) 0.8972(18) 0.1937(16) 0.125(8) Uani 1 1 d D U . . .
H7EA_4 H 0.228315 0.952146 0.183890 0.150 Uiso 1 1 calc R U . . .
H7EB_4 H 0.227267 0.872557 0.245260 0.150 Uiso 1 1 calc R U . . .
C8E_4 C 0.2232(5) 0.9777(19) -0.0520(14) 0.109(8) Uani 1 1 d D U . . .
H8EA_4 H 0.204493 0.961192 -0.079790 0.131 Uiso 1 1 calc R U . . .
H8EB_4 H 0.238627 0.953682 -0.082766 0.131 Uiso 1 1 calc R U . . .
C9E_4 C 0.2258(8) 1.073(2) -0.046(2) 0.173(15) Uani 1 1 d D U . . .
H9EA_4 H 0.224227 1.098428 -0.100163 0.260 Uiso 1 1 calc R U . . .
H9EB_4 H 0.210432 1.095641 -0.014627 0.260 Uiso 1 1 calc R U . . .
H9EC_4 H 0.244357 1.088178 -0.017585 0.260 Uiso 1 1 calc R U . . .
C10E_4 C 0.2222(7) 0.567(2) 0.1842(19) 0.153(10) Uani 1 1 d D U . . .
H10I_4 H 0.202782 0.577720 0.201834 0.184 Uiso 1 1 calc R U . . .
H10J_4 H 0.236217 0.597857 0.221921 0.184 Uiso 1 1 calc R U . . .
C11E_4 C 0.2286(8) 0.472(2) 0.184(3) 0.171(15) Uani 1 1 d D U . . .
H11M_4 H 0.227569 0.449604 0.239495 0.256 Uiso 1 1 calc R U . . .
H11N_4 H 0.214504 0.442987 0.146982 0.256 Uiso 1 1 calc R U . . .
H11O_4 H 0.247798 0.463040 0.166986 0.256 Uiso 1 1 calc R U . . .
O1E_4 O 0.2258(4) 0.9467(14) 0.0322(12) 0.137(7) Uani 1 1 d D U . . .
O2E_4 O 0.2239(5) 0.5982(14) 0.1013(15) 0.147(7) Uani 1 1 d D U . . .
C1_5 C 0.4445(5) 0.1111(13) 0.9229(12) 0.087(6) Uani 1 1 d D U . . .
H1A_5 H 0.457969 0.071250 0.951774 0.131 Uiso 1 1 calc R U . . .
H1B_5 H 0.438920 0.155421 0.960574 0.131 Uiso 1 1 calc R U . . .
H1C_5 H 0.427523 0.079581 0.901018 0.131 Uiso 1 1 calc R U . . .
C2_5 C 0.4584(4) 0.1519(11) 0.8552(11) 0.081(5) Uani 1 1 d D U . . .
H2A_5 H 0.475909 0.181570 0.878313 0.097 Uiso 1 1 calc R U . . .
H2B_5 H 0.464549 0.105975 0.818950 0.097 Uiso 1 1 calc R U . . .
C3_5 C 0.4411(4) 0.2137(11) 0.8055(10) 0.074(4) Uani 1 1 d D U . . .
H3A_5 H 0.434344 0.258047 0.842409 0.089 Uiso 1 1 calc R U . . .
H3B_5 H 0.423981 0.183178 0.781115 0.089 Uiso 1 1 calc R U . . .
C4_5 C 0.4546(4) 0.2577(10) 0.7398(9) 0.073(4) Uani 1 1 d D U . . .
H4A_5 H 0.471356 0.289165 0.764833 0.087 Uiso 1 1 calc R U . . .
H4B_5 H 0.461929 0.212855 0.704403 0.087 Uiso 1 1 calc R U . . .
C5_5 C 0.4380(4) 0.3175(11) 0.6874(11) 0.078(5) Uani 1 1 d D U . . .
H5A_5 H 0.430376 0.361888 0.722700 0.094 Uiso 1 1 calc R U . . .
H5B_5 H 0.421390 0.285832 0.661446 0.094 Uiso 1 1 calc R U . . .
C6_5 C 0.4519(5) 0.3622(11) 0.6224(11) 0.078(5) Uani 1 1 d D U . . .
H6A_5 H 0.438073 0.400053 0.592615 0.116 Uiso 1 1 calc R U . . .
H6B_5 H 0.468017 0.396310 0.646491 0.116 Uiso 1 1 calc R U . . .
H6C_5 H 0.458981 0.319834 0.584899 0.116 Uiso 1 1 calc R U . . .
C1_6 C 0.6701(5) 0.1360(11) 0.1768(11) 0.078(6) Uani 1 1 d D U . . .
H1A_6 H 0.683358 0.096693 0.152874 0.117 Uiso 1 1 calc R U . . .
H1B_6 H 0.653725 0.103611 0.194086 0.117 Uiso 1 1 calc R U . . .
H1C_6 H 0.663307 0.178969 0.136258 0.117 Uiso 1 1 calc R U . . .
C2_6 C 0.6849(5) 0.1795(13) 0.2479(12) 0.089(6) Uani 1 1 d D U . . .
H2A_6 H 0.701683 0.210150 0.229560 0.107 Uiso 1 1 calc R U . . .
H2B_6 H 0.692132 0.135030 0.287206 0.107 Uiso 1 1 calc R U . . .
C3_6 C 0.6676(5) 0.2417(12) 0.2914(11) 0.080(5) Uani 1 1 d D U . . .
H3A_6 H 0.660705 0.286344 0.251812 0.096 Uiso 1 1 calc R U . . .
H3B_6 H 0.650540 0.210958 0.307834 0.096 Uiso 1 1 calc R U . . .
C4_6 C 0.6808(5) 0.2858(11) 0.3638(11) 0.075(5) Uani 1 1 d D U . . .
H4A_6 H 0.698288 0.315140 0.348225 0.090 Uiso 1 1 calc R U . . .
H4B_6 H 0.686988 0.241638 0.404650 0.090 Uiso 1 1 calc R U . . .
C5_6 C 0.6633(5) 0.3496(15) 0.4036(14) 0.096(6) Uani 1 1 d D U . . .
H5A_6 H 0.645577 0.320884 0.417999 0.115 Uiso 1 1 calc R U . . .
H5B_6 H 0.657599 0.394904 0.363387 0.115 Uiso 1 1 calc R U . . .
C6_6 C 0.6768(7) 0.3919(17) 0.4780(15) 0.109(8) Uani 1 1 d D U . . .
H6A_6 H 0.663247 0.432580 0.498953 0.163 Uiso 1 1 calc R U . . .
H6B_6 H 0.681950 0.348281 0.519481 0.163 Uiso 1 1 calc R U . . .
H6C_6 H 0.694015 0.422561 0.464678 0.163 Uiso 1 1 calc R U . . .
C1_7 C 0.9140(7) 0.131(2) 1.1103(19) 0.141(10) Uani 1 1 d D U . . .
H1A_7 H 0.899574 0.094279 1.131723 0.211 Uiso 1 1 calc R U . . .
H1B_7 H 0.929532 0.096140 1.091812 0.211 Uiso 1 1 calc R U . . .
H1C_7 H 0.921787 0.170486 1.153239 0.211 Uiso 1 1 calc R U . . .
C2_7 C 0.9010(6) 0.181(2) 1.0419(18) 0.127(8) Uani 1 1 d D U . . .
H2A_7 H 0.892488 0.139646 1.001675 0.153 Uiso 1 1 calc R U . . .
H2B_7 H 0.884806 0.213378 1.062596 0.153 Uiso 1 1 calc R U . . .
C3_7 C 0.9170(5) 0.2432(18) 0.9966(17) 0.121(7) Uani 1 1 d D U . . .
H3A_7 H 0.932429 0.211279 0.972329 0.146 Uiso 1 1 calc R U . . .
H3B_7 H 0.926378 0.283834 1.036594 0.146 Uiso 1 1 calc R U . . .
C4_7 C 0.9019(6) 0.295(2) 0.9314(18) 0.133(8) Uani 1 1 d D U . . .
H4A_7 H 0.886083 0.325240 0.954927 0.160 Uiso 1 1 calc R U . . .
H4B_7 H 0.893212 0.254327 0.890021 0.160 Uiso 1 1 calc R U . . .
C5_7 C 0.9186(7) 0.358(2) 0.889(2) 0.143(9) Uani 1 1 d D U . . .
H5A_7 H 0.936113 0.329785 0.872728 0.172 Uiso 1 1 calc R U . . .
H5B_7 H 0.924789 0.403883 0.928443 0.172 Uiso 1 1 calc R U . . .
C6_7 C 0.9044(10) 0.400(3) 0.816(2) 0.179(14) Uani 1 1 d D U . . .
H6A_7 H 0.917630 0.441064 0.793491 0.268 Uiso 1 1 calc R U . . .
H6B_7 H 0.898725 0.356791 0.774783 0.268 Uiso 1 1 calc R U . . .
H6C_7 H 0.887354 0.431196 0.830729 0.268 Uiso 1 1 calc R U . . .
C1_8 C 0.2958(4) 0.9282(14) 0.0722(10) 0.177(9) Uani 0.418(13) 1 d DG U P A 1
C2_8 C 0.2966(5) 0.8301(15) 0.0599(11) 0.193(10) Uani 0.418(13) 1 d DG U P A 1
C3_8 C 0.2927(5) 0.7756(12) 0.1310(13) 0.213(10) Uani 0.418(13) 1 d DG U P A 1
C4_8 C 0.2894(4) 0.8109(11) 0.2041(11) 0.200(9) Uani 0.418(13) 1 d DG U P A 1
C5_8 C 0.2894(3) 0.9045(11) 0.2166(10) 0.180(9) Uani 0.418(13) 1 d DG U P A 1
C6_8 C 0.2922(3) 0.9597(11) 0.1547(11) 0.172(9) Uani 0.418(13) 1 d DG U P A 1
Cl1_8 Cl 0.2926(7) 0.6674(12) 0.1157(19) 0.291(14) Uani 0.418(13) 1 d DG U P A 1
Cl2_8 Cl 0.2847(5) 0.7464(14) 0.2852(15) 0.279(13) Uani 0.418(13) 1 d DG U P A 1
Cl3_8 Cl 0.2860(4) 0.9404(15) 0.3129(10) 0.160(8) Uani 0.418(13) 1 d DG U P A 1
Cl4_8 Cl 0.2920(5) 1.0682(11) 0.1671(16) 0.162(9) Uani 0.418(13) 1 d DG U P A 1
O1_8 O 0.2981(5) 0.9746(17) 0.0143(11) 0.182(14) Uani 0.418(13) 1 d DG U P A 1
O2_8 O 0.3001(6) 0.8018(19) -0.0067(12) 0.209(14) Uani 0.418(13) 1 d DG U P A 1
C1_9 C 0.2967(11) 0.969(2) 0.1294(19) 0.176(9) Uani 0.582(13) 1 d D U P A 2
C2_9 C 0.2962(11) 0.898(2) 0.0622(19) 0.180(9) Uani 0.582(13) 1 d D U P A 2
C3_9 C 0.2947(13) 0.815(2) 0.103(2) 0.197(9) Uani 0.582(13) 1 d D U P A 2
C4_9 C 0.2954(13) 0.801(2) 0.1849(19) 0.203(9) Uani 0.582(13) 1 d D U P A 2
C5_9 C 0.2903(12) 0.867(2) 0.2453(18) 0.185(9) Uani 0.582(13) 1 d D U P A 2
C6_9 C 0.2908(10) 0.9468(19) 0.2138(17) 0.171(9) Uani 0.582(13) 1 d D U P A 2
Cl1_9 Cl 0.2921(7) 0.723(2) 0.050(2) 0.284(12) Uani 0.582(13) 1 d D U P A 2
Cl2_9 Cl 0.2885(7) 0.698(2) 0.214(2) 0.288(11) Uani 0.582(13) 1 d D U P A 2
Cl3_9 Cl 0.2837(3) 0.8270(16) 0.3412(8) 0.164(7) Uani 0.582(13) 1 d D U P A 2
Cl4_9 Cl 0.2834(4) 1.0218(16) 0.2843(14) 0.195(9) Uani 0.582(13) 1 d D U P A 2
O1_9 O 0.2948(7) 1.041(2) 0.097(3) 0.161(11) Uani 0.582(13) 1 d D U P A 2
O2_9 O 0.2989(7) 0.908(3) -0.0130(19) 0.159(11) Uani 0.582(13) 1 d D U P A 2

loop_
_atom_site_aniso_label
_atom_site_aniso_U_11
_atom_site_aniso_U_22
_atom_site_aniso_U_33
_atom_site_aniso_U_23
_atom_site_aniso_U_13
_atom_site_aniso_U_12
C1A_1 0.075(9) 0.046(7) 0.025(7) 0.012(6) 0.014(7) 0.008(8)
C2A_1 0.072(10) 0.044(8) 0.042(8) 0.004(7) 0.010(8) 0.004(7)
C3A_1 0.080(10) 0.040(7) 0.031(8) 0.013(6) 0.020(8) 0.010(8)
C4A_1 0.082(10) 0.031(7) 0.028(7) 0.005(6) 0.019(7) 0.002(7)
C5A_1 0.075(9) 0.020(6) 0.018(6) 0.000(5) 0.013(6) 0.001(6)
C6A_1 0.085(11) 0.038(7) 0.020(7) 0.005(6) 0.019(7) 0.011(8)
C7A_1 0.075(11) 0.063(9) 0.044(9) 0.012(8) 0.006(8) 0.006(9)
C8A_1 0.071(11) 0.064(10) 0.048(10) 0.017(8) 0.013(8) 0.000(9)
C9A_1 0.101(16) 0.061(11) 0.065(13) 0.022(10) -0.002(11) -0.019(11)
C10A_1 0.079(12) 0.073(10) 0.040(9) 0.024(8) 0.013(8) 0.009(9)
C11A_1 0.078(13) 0.073(12) 0.071(13) 0.054(10) 0.020(10) 0.003(10)
O1A_1 0.074(8) 0.046(6) 0.045(6) 0.012(5) 0.005(6) -0.003(5)
O2A_1 0.095(9) 0.043(6) 0.046(7) 0.023(5) 0.009(6) 0.000(6)
C1B_1 0.094(11) 0.053(8) 0.040(8) -0.003(7) 0.012(8) -0.007(8)
C2B_1 0.083(11) 0.063(9) 0.034(8) 0.000(7) 0.019(8) 0.004(8)
C3B_1 0.110(13) 0.059(9) 0.029(8) 0.009(7) 0.014(9) 0.003(9)
C4B_1 0.094(11) 0.041(8) 0.040(8) 0.004(7) 0.008(8) 0.000(8)
C5B_1 0.081(10) 0.053(8) 0.036(8) 0.002(7) 0.012(8) 0.009(8)
C6B_1 0.080(11) 0.050(8) 0.032(8) -0.003(7) 0.014(8) -0.001(8)
C7B_1 0.088(12) 0.073(10) 0.040(9) -0.001(8) 0.004(9) -0.017(9)
C8B_1 0.110(14) 0.070(11) 0.042(10) 0.014(9) 0.020(10) -0.008(10)
C9B_1 0.106(16) 0.065(12) 0.068(14) 0.019(10) 0.040(12) 0.018(11)
C10B_1 0.106(14) 0.059(10) 0.034(9) 0.009(8) 0.016(9) 0.007(10)
C11B_1 0.092(16) 0.087(14) 0.066(13) 0.042(11) 0.007(11) 0.000(12)
O1B_1 0.128(11) 0.046(6) 0.044(7) 0.002(5) 0.018(7) -0.007(7)
O2B_1 0.121(10) 0.059(7) 0.031(6) 0.009(5) 0.016(6) 0.003(7)
C1C_1 0.096(11) 0.037(7) 0.031(8) 0.003(6) 0.015(8) -0.004(8)
C2C_1 0.088(10) 0.043(7) 0.029(7) -0.004(6) 0.023(7) -0.007(7)
C3C_1 0.093(11) 0.039(8) 0.037(8) 0.000(7) 0.021(8) -0.009(8)
C4C_1 0.084(10) 0.042(8) 0.035(8) 0.001(7) 0.002(8) -0.003(8)
C5C_1 0.086(10) 0.050(8) 0.039(8) -0.013(7) 0.007(8) -0.011(8)
C6C_1 0.091(11) 0.033(7) 0.037(8) 0.007(7) 0.001(8) -0.011(8)
C7C_1 0.098(11) 0.036(7) 0.033(8) 0.000(6) 0.027(8) -0.004(8)
C8C_1 0.132(15) 0.066(10) 0.029(9) 0.007(8) 0.019(9) 0.018(11)
C9C_1 0.131(18) 0.044(9) 0.067(13) 0.031(9) 0.037(13) 0.017(11)
C10C_1 0.089(13) 0.077(11) 0.051(10) 0.025(9) 0.007(9) -0.004(10)
C11C_1 0.15(2) 0.072(14) 0.093(19) 0.023(13) 0.027(17) 0.005(15)
O1C_1 0.107(9) 0.036(5) 0.036(6) 0.009(5) 0.026(6) 0.009(6)
O2C_1 0.092(8) 0.052(6) 0.044(7) 0.007(5) 0.006(6) 0.001(6)
C1D_1 0.089(10) 0.018(6) 0.027(7) -0.007(5) 0.034(7) -0.001(6)
C2D_1 0.088(10) 0.036(7) 0.032(8) -0.011(6) 0.031(7) 0.004(7)
C3D_1 0.103(12) 0.034(7) 0.035(8) -0.006(7) 0.044(8) -0.007(8)
C4D_1 0.115(11) 0.023(6) 0.032(8) 0.001(6) 0.027(8) 0.001(7)
C5D_1 0.088(10) 0.018(6) 0.032(7) -0.002(6) 0.023(7) 0.003(6)
C6D_1 0.089(11) 0.024(7) 0.036(8) -0.005(6) 0.031(8) 0.002(7)
C7D_1 0.077(10) 0.046(8) 0.044(9) -0.019(7) 0.032(8) 0.001(8)
C8D_1 0.107(12) 0.017(6) 0.034(8) 0.000(6) 0.030(8) -0.010(7)
C9D_1 0.095(14) 0.030(8) 0.045(10) -0.004(7) 0.007(9) 0.005(8)
C10D_1 0.153(15) 0.037(8) 0.048(10) -0.003(7) 0.020(10) -0.029(10)
C11D_1 0.078(12) 0.089(13) 0.049(11) 0.004(10) -0.003(9) -0.006(10)
O1D_1 0.088(8) 0.022(4) 0.033(6) 0.001(4) 0.020(5) -0.006(5)
O2D_1 0.146(10) 0.028(5) 0.021(5) 0.001(4) 0.031(6) -0.007(6)
C1E_1 0.082(9) 0.024(6) 0.023(7) -0.005(5) 0.023(7) 0.002(6)
C2E_1 0.084(10) 0.025(6) 0.024(7) -0.013(6) 0.012(7) 0.001(7)
C3E_1 0.076(10) 0.037(7) 0.023(7) -0.007(6) 0.018(7) -0.004(7)
C4E_1 0.082(10) 0.032(7) 0.018(7) -0.002(6) 0.016(7) -0.003(7)
C5E_1 0.083(9) 0.026(6) 0.024(7) -0.013(6) 0.027(7) -0.001(7)
C6E_1 0.079(10) 0.034(7) 0.026(7) 0.000(6) 0.015(7) -0.005(7)
C7E_1 0.081(10) 0.026(6) 0.020(7) -0.001(5) 0.019(7) 0.004(7)
C8E_1 0.082(11) 0.026(7) 0.034(8) 0.005(6) 0.019(8) 0.012(7)
C9E_1 0.083(13) 0.054(10) 0.034(9) 0.017(8) 0.013(9) 0.008(9)
C10E_1 0.106(13) 0.024(7) 0.044(9) 0.004(7) 0.018(9) -0.001(8)
C11E_1 0.094(14) 0.062(10) 0.040(10) 0.015(8) 0.033(10) -0.015(10)
O1E_1 0.094(8) 0.019(4) 0.026(5) 0.002(4) 0.022(5) 0.004(5)
O2E_1 0.109(9) 0.030(5) 0.034(6) 0.005(4) 0.025(6) -0.005(5)
C1A_2 0.097(11) 0.041(7) 0.032(8) -0.005(6) 0.027(8) 0.004(8)
C2A_2 0.091(10) 0.033(7) 0.022(7) -0.008(6) 0.023(7) -0.008(7)
C3A_2 0.103(12) 0.027(7) 0.031(8) -0.008(6) 0.029(8) -0.011(8)
C4A_2 0.097(11) 0.042(8) 0.040(8) -0.011(7) 0.032(8) -0.006(8)
C5A_2 0.089(11) 0.049(8) 0.046(9) -0.004(7) 0.031(8) -0.011(8)
C6A_2 0.099(12) 0.036(7) 0.043(9) -0.012(7) 0.026(9) -0.008(8)
C7A_2 0.112(12) 0.036(7) 0.021(8) 0.002(6) 0.025(8) -0.004(8)
C8A_2 0.146(16) 0.059(10) 0.022(8) -0.009(7) 0.007(9) 0.028(10)
C9A_2 0.136(19) 0.058(11) 0.043(11) -0.013(9) 0.008(12) 0.007(12)
C10A_2 0.126(15) 0.058(10) 0.046(10) -0.032(8) 0.032(10) -0.014(10)
C11A_2 0.14(2) 0.095(16) 0.11(2) -0.053(15) 0.036(17) 0.013(16)
O1A_2 0.119(10) 0.035(5) 0.037(6) -0.011(5) 0.011(6) 0.002(6)
O2A_2 0.118(10) 0.051(6) 0.043(7) -0.015(5) 0.026(7) -0.005(6)
C1B_2 0.079(9) 0.038(7) 0.019(7) 0.005(6) 0.009(7) 0.014(7)
C2B_2 0.072(9) 0.037(7) 0.014(6) 0.012(6) 0.011(6) 0.000(7)
C3B_2 0.093(11) 0.023(6) 0.026(8) 0.001(6) 0.008(7) -0.004(7)
C4B_2 0.108(11) 0.031(7) 0.018(7) -0.002(6) 0.017(7) 0.008(7)
C5B_2 0.099(11) 0.035(7) 0.018(7) 0.011(6) 0.019(7) 0.000(7)
C6B_2 0.086(10) 0.029(7) 0.019(7) 0.002(6) 0.011(7) 0.006(7)
C7B_2 0.083(11) 0.038(7) 0.031(8) 0.016(6) 0.001(8) 0.001(7)
C8B_2 0.094(12) 0.036(8) 0.039(9) -0.007(7) 0.019(9) -0.008(8)
C9B_2 0.107(15) 0.048(9) 0.031(9) 0.005(7) 0.034(10) 0.014(9)
C10B_2 0.147(14) 0.040(8) 0.050(10) -0.006(7) 0.037(10) -0.021(9)
C11B_2 0.23(3) 0.047(10) 0.040(11) 0.004(9) -0.001(14) 0.015(14)
O1B_2 0.081(8) 0.032(5) 0.038(6) -0.003(4) 0.014(5) 0.005(5)
O2B_2 0.146(10) 0.037(5) 0.021(5) -0.010(4) 0.023(6) -0.002(6)
C1C_2 0.080(10) 0.027(6) 0.021(7) 0.005(5) 0.011(7) -0.005(7)
C2C_2 0.072(9) 0.026(6) 0.020(7) 0.005(5) 0.015(6) -0.003(6)
C3C_2 0.084(11) 0.029(7) 0.032(8) 0.005(6) 0.027(8) 0.001(7)
C4C_2 0.091(10) 0.022(6) 0.033(8) 0.003(6) 0.021(7) -0.008(7)
C5C_2 0.097(10) 0.021(6) 0.021(7) 0.007(5) 0.004(7) -0.004(7)
C6C_2 0.095(11) 0.030(7) 0.029(8) 0.004(6) 0.016(8) -0.001(8)
C7C_2 0.092(11) 0.017(6) 0.028(7) 0.002(6) 0.013(7) 0.002(7)
C8C_2 0.099(12) 0.018(6) 0.028(8) -0.003(6) -0.001(8) 0.016(7)
C9C_2 0.106(15) 0.038(8) 0.021(8) -0.007(6) 0.008(8) 0.003(9)
C10C_2 0.112(13) 0.025(7) 0.031(8) -0.010(6) 0.029(8) -0.003(8)
C11C_2 0.098(14) 0.059(10) 0.023(8) 0.003(7) 0.023(9) -0.007(10)
O1C_2 0.088(8) 0.021(4) 0.026(5) -0.004(4) 0.011(5) 0.004(5)
O2C_2 0.116(9) 0.024(5) 0.030(6) -0.001(4) 0.015(6) -0.009(5)
C1D_2 0.089(10) 0.024(6) 0.025(7) -0.004(6) 0.012(7) -0.003(7)
C2D_2 0.086(10) 0.029(7) 0.036(8) 0.000(6) 0.019(7) 0.007(7)
C3D_2 0.096(12) 0.025(7) 0.039(8) -0.006(6) 0.016(8) 0.004(8)
C4D_2 0.095(11) 0.030(7) 0.031(7) -0.004(6) 0.019(8) -0.001(7)
C5D_2 0.085(10) 0.027(7) 0.026(7) 0.003(6) 0.013(7) 0.007(7)
C6D_2 0.079(10) 0.029(7) 0.025(7) 0.000(6) 0.011(7) 0.007(7)
C7D_2 0.103(12) 0.041(8) 0.045(9) 0.002(7) 0.020(9) -0.003(9)
C8D_2 0.101(13) 0.063(10) 0.051(10) -0.019(9) 0.023(10) -0.008(10)
C9D_2 0.123(18) 0.045(10) 0.083(15) -0.028(10) 0.022(13) 0.003(11)
C10D_2 0.096(13) 0.061(10) 0.045(10) -0.014(8) 0.035(9) -0.003(9)
C11D_2 0.096(14) 0.059(10) 0.052(11) -0.031(9) 0.015(10) -0.006(10)
O1D_2 0.086(8) 0.052(6) 0.035(6) -0.010(5) 0.015(6) -0.003(6)
O2D_2 0.105(9) 0.035(5) 0.046(7) -0.015(5) 0.030(6) -0.009(6)
C1E_2 0.085(10) 0.051(8) 0.045(9) -0.005(7) 0.013(8) -0.005(8)
C2E_2 0.080(10) 0.049(8) 0.047(9) -0.008(7) 0.024(8) -0.009(8)
C3E_2 0.094(12) 0.064(10) 0.036(9) -0.016(8) 0.017(9) -0.002(9)
C4E_2 0.095(11) 0.051(8) 0.035(8) -0.003(7) 0.018(8) -0.003(8)
C5E_2 0.078(10) 0.055(8) 0.045(9) -0.002(7) 0.017(8) -0.002(8)
C6E_2 0.075(11) 0.065(10) 0.047(9) -0.014(8) 0.005(8) -0.010(9)
C7E_2 0.097(12) 0.055(9) 0.058(10) -0.004(8) 0.032(9) -0.016(9)
C8E_2 0.137(16) 0.061(11) 0.056(11) -0.022(9) -0.005(11) -0.010(11)
C9E_2 0.14(2) 0.055(12) 0.12(2) -0.045(13) -0.016(16) 0.014(13)
C10E_2 0.142(16) 0.033(8) 0.046(10) 0.004(7) -0.002(10) -0.002(9)
C11E_2 0.139(19) 0.040(9) 0.071(13) -0.027(9) 0.026(13) -0.007(10)
O1E_2 0.108(10) 0.053(6) 0.049(7) -0.016(6) 0.019(7) -0.013(6)
O2E_2 0.128(11) 0.043(6) 0.048(7) 0.008(5) 0.038(7) 0.001(6)
C1A_3 0.085(12) 0.130(14) 0.081(13) -0.005(12) 0.010(11) 0.012(12)
C2A_3 0.087(13) 0.152(15) 0.078(13) -0.012(12) -0.004(11) 0.017(12)
C3A_3 0.101(14) 0.151(17) 0.073(13) -0.014(13) 0.013(12) -0.005(14)
C4A_3 0.106(14) 0.134(15) 0.080(13) -0.020(12) 0.007(12) 0.009(13)
C5A_3 0.085(12) 0.131(14) 0.093(13) -0.012(12) 0.004(11) 0.006(12)
C6A_3 0.094(14) 0.138(16) 0.087(14) -0.010(13) 0.014(12) -0.009(13)
C7A_3 0.096(14) 0.160(17) 0.087(14) 0.003(14) 0.014(12) 0.016(14)
C8A_3 0.134(18) 0.147(19) 0.090(16) -0.008(16) 0.022(15) 0.025(16)
C9A_3 0.103(18) 0.16(2) 0.057(14) 0.014(15) 0.012(13) 0.042(17)
C10A_3 0.16(2) 0.17(2) 0.099(18) -0.003(18) 0.017(17) 0.001(18)
C11A_3 0.18(3) 0.20(3) 0.074(19) 0.01(2) 0.02(2) 0.05(3)
O1A_3 0.091(11) 0.153(13) 0.100(12) 0.025(11) 0.023(9) 0.018(10)
O2A_3 0.135(14) 0.161(15) 0.096(13) -0.003(12) 0.010(11) 0.009(12)
C1B_3 0.091(13) 0.152(16) 0.112(14) -0.007(14) -0.015(12) 0.004(13)
C2B_3 0.090(13) 0.153(16) 0.102(14) 0.013(13) -0.010(12) -0.015(13)
C3B_3 0.116(16) 0.183(19) 0.107(16) 0.004(16) -0.009(14) -0.010(16)
C4B_3 0.114(15) 0.165(16) 0.092(14) 0.006(14) 0.002(12) -0.020(14)
C5B_3 0.106(14) 0.146(15) 0.088(13) -0.011(13) -0.004(12) 0.001(13)
C6B_3 0.082(13) 0.143(16) 0.097(15) -0.003(14) 0.002(12) -0.007(13)
C7B_3 0.086(14) 0.141(16) 0.109(16) -0.005(14) 0.004(12) -0.004(13)
C8B_3 0.056(12) 0.17(2) 0.119(18) -0.001(17) 0.003(12) -0.002(14)
C9B_3 0.080(16) 0.23(3) 0.075(17) 0.042(19) 0.018(13) 0.034(18)
C10B_3 0.23(3) 0.21(2) 0.13(2) 0.04(2) 0.01(2) -0.03(2)
C11B_3 0.24(4) 0.24(4) 0.15(3) 0.03(3) 0.03(3) 0.00(3)
O1B_3 0.092(11) 0.188(16) 0.114(13) -0.011(13) -0.018(10) 0.008(12)
O2B_3 0.179(17) 0.184(17) 0.119(15) 0.017(14) -0.006(13) -0.020(16)
C1C_3 0.083(13) 0.142(15) 0.106(14) -0.020(13) -0.004(11) -0.013(12)
C2C_3 0.080(12) 0.125(14) 0.095(14) -0.012(12) -0.010(11) -0.009(12)
C3C_3 0.082(14) 0.140(16) 0.102(15) -0.012(14) 0.004(12) -0.014(13)
C4C_3 0.075(12) 0.142(15) 0.104(14) 0.007(13) 0.017(11) -0.014(12)
C5C_3 0.075(12) 0.143(15) 0.112(15) -0.006(13) 0.000(11) -0.013(12)
C6C_3 0.064(12) 0.151(17) 0.111(16) -0.013(14) 0.003(11) 0.000(12)
C7C_3 0.094(14) 0.161(17) 0.116(17) -0.011(15) 0.003(13) -0.011(14)
C8C_3 0.100(17) 0.143(18) 0.111(18) 0.001(16) -0.003(15) 0.014(15)
C9C_3 0.10(2) 0.12(2) 0.12(2) -0.016(17) 0.016(17) -0.012(16)
C10C_3 0.070(13) 0.166(19) 0.104(17) -0.003(16) 0.021(12) -0.010(14)
C11C_3 0.099(19) 0.15(2) 0.088(19) -0.029(17) 0.005(15) 0.005(17)
O1C_3 0.097(12) 0.141(13) 0.120(14) -0.008(11) -0.002(10) -0.008(10)
O2C_3 0.077(10) 0.173(15) 0.107(13) -0.003(11) 0.026(9) -0.015(10)
C1D_3 0.076(12) 0.140(14) 0.096(13) -0.014(12) 0.013(11) -0.011(12)
C2D_3 0.071(11) 0.131(14) 0.081(12) -0.020(11) 0.003(10) -0.001(11)
C3D_3 0.077(13) 0.145(16) 0.106(15) -0.013(14) -0.013(12) -0.014(13)
C4D_3 0.079(12) 0.150(15) 0.100(14) -0.002(13) -0.023(11) -0.033(12)
C5D_3 0.090(13) 0.155(15) 0.093(14) -0.003(13) 0.003(11) -0.005(13)
C6D_3 0.075(13) 0.151(17) 0.080(14) -0.008(13) 0.001(11) -0.002(13)
C7D_3 0.069(11) 0.115(14) 0.071(12) 0.002(11) 0.005(10) 0.004(11)
C8D_3 0.116(18) 0.155(19) 0.099(17) 0.014(16) 0.007(15) -0.025(16)
C9D_3 0.10(2) 0.17(3) 0.13(3) 0.01(2) -0.011(18) -0.01(2)
C10D_3 0.106(17) 0.15(2) 0.116(19) 0.016(16) -0.006(15) -0.027(16)
C11D_3 0.15(3) 0.23(4) 0.13(3) 0.03(3) 0.03(2) 0.01(3)
O1D_3 0.097(11) 0.142(13) 0.080(11) 0.003(10) 0.013(9) -0.011(10)
O2D_3 0.092(12) 0.163(15) 0.123(14) 0.015(12) -0.005(10) -0.027(11)
C1E_3 0.058(10) 0.110(13) 0.115(14) 0.020(12) -0.014(11) 0.010(11)
C2E_3 0.062(10) 0.125(14) 0.105(14) 0.010(12) -0.015(11) 0.002(11)
C3E_3 0.057(11) 0.130(15) 0.113(15) -0.002(14) -0.014(11) 0.000(12)
C4E_3 0.066(11) 0.096(12) 0.114(14) 0.000(12) -0.006(11) 0.006(10)
C5E_3 0.059(10) 0.114(13) 0.117(14) 0.002(12) -0.008(11) 0.007(11)
C6E_3 0.067(12) 0.123(15) 0.125(16) 0.016(14) -0.006(12) 0.015(13)
C7E_3 0.066(11) 0.123(15) 0.093(14) -0.014(12) -0.006(11) 0.010(11)
C8E_3 0.121(17) 0.118(16) 0.121(18) 0.036(15) 0.000(15) -0.007(15)
C9E_3 0.16(3) 0.13(2) 0.17(3) 0.04(2) -0.01(2) -0.02(2)
C10E_3 0.095(14) 0.080(13) 0.114(16) 0.024(13) 0.004(13) -0.008(11)
C11E_3 0.074(15) 0.075(14) 0.18(3) -0.017(16) 0.001(16) 0.003(12)
O1E_3 0.085(10) 0.105(10) 0.117(12) 0.024(10) -0.013(9) 0.001(8)
O2E_3 0.100(11) 0.101(10) 0.099(11) 0.013(9) -0.003(9) 0.023(9)
C1A_4 0.077(12) 0.177(17) 0.105(15) 0.011(14) -0.013(11) 0.004(13)
C2A_4 0.071(12) 0.177(17) 0.084(13) 0.008(13) 0.001(10) 0.007(12)
C3A_4 0.060(12) 0.21(2) 0.105(16) 0.011(15) 0.003(12) -0.013(14)
C4A_4 0.063(12) 0.201(18) 0.114(15) 0.005(14) -0.002(11) 0.015(13)
C5A_4 0.066(12) 0.187(17) 0.107(15) -0.002(14) -0.008(11) -0.003(13)
C6A_4 0.073(13) 0.185(19) 0.113(16) 0.004(15) 0.020(12) -0.006(14)
C7A_4 0.069(12) 0.180(18) 0.097(15) 0.002(14) 0.008(11) 0.006(13)
C8A_4 0.105(18) 0.15(2) 0.16(2) 0.040(18) -0.010(17) 0.009(16)
C9A_4 0.16(3) 0.14(3) 0.22(4) 0.06(3) 0.00(3) 0.01(2)
C10A_4 0.067(15) 0.22(2) 0.15(2) 0.052(19) 0.012(15) -0.007(16)
C11A_4 0.080(19) 0.29(4) 0.17(3) 0.05(3) -0.002(19) 0.01(2)
O1A_4 0.088(12) 0.177(16) 0.149(16) 0.037(13) -0.001(11) 0.008(11)
O2A_4 0.078(11) 0.224(18) 0.115(14) 0.024(13) -0.012(10) -0.005(12)
C1B_4 0.064(11) 0.176(16) 0.087(13) 0.018(13) -0.008(10) 0.005(12)
C2B_4 0.060(11) 0.155(16) 0.105(14) 0.008(13) -0.001(11) 0.007(12)
C3B_4 0.055(11) 0.154(17) 0.104(15) -0.002(14) 0.020(11) 0.013(12)
C4B_4 0.058(11) 0.148(15) 0.104(14) 0.004(13) 0.024(10) 0.022(11)
C5B_4 0.062(11) 0.160(16) 0.099(13) -0.008(13) 0.008(11) 0.015(12)
C6B_4 0.068(12) 0.170(17) 0.097(15) 0.008(14) 0.006(11) 0.030(13)
C7B_4 0.071(13) 0.170(17) 0.098(15) 0.033(14) -0.017(12) -0.009(13)
C8B_4 0.086(15) 0.19(2) 0.118(19) 0.002(18) -0.017(14) -0.002(17)
C9B_4 0.067(14) 0.13(2) 0.12(2) 0.023(17) -0.004(13) 0.012(14)
C10B_4 0.083(15) 0.19(2) 0.113(18) 0.012(17) 0.048(13) 0.000(16)
C11B_4 0.057(15) 0.19(3) 0.15(3) -0.03(2) -0.005(15) -0.020(16)
O1B_4 0.084(10) 0.181(15) 0.088(11) 0.014(11) -0.011(9) 0.012(11)
O2B_4 0.085(11) 0.149(14) 0.110(13) -0.009(11) 0.017(9) 0.012(10)
C1C_4 0.102(14) 0.161(16) 0.100(14) -0.022(14) -0.006(12) 0.008(13)
C2C_4 0.085(13) 0.153(16) 0.089(13) -0.008(13) -0.012(11) -0.007(12)
C3C_4 0.081(13) 0.158(17) 0.097(15) 0.010(14) -0.002(12) -0.001(13)
C4C_4 0.086(13) 0.175(16) 0.115(15) -0.002(14) -0.009(13) 0.000(13)
C5C_4 0.074(13) 0.169(16) 0.125(15) 0.020(15) -0.023(13) -0.008(13)
C6C_4 0.102(15) 0.184(19) 0.120(17) -0.012(17) -0.032(15) 0.010(15)
C7C_4 0.090(14) 0.177(18) 0.081(14) -0.005(14) -0.010(12) -0.004(14)
C8C_4 0.17(2) 0.19(2) 0.15(2) -0.02(2) 0.038(19) 0.02(2)
C9C_4 0.17(3) 0.20(3) 0.15(3) 0.01(3) 0.07(2) -0.04(3)
C10C_4 0.065(13) 0.16(2) 0.125(19) 0.013(17) -0.010(13) -0.024(14)
C11C_4 0.080(17) 0.17(2) 0.12(2) 0.02(2) -0.030(15) 0.000(16)
O1C_4 0.154(16) 0.168(16) 0.120(15) -0.020(13) 0.004(12) 0.038(13)
O2C_4 0.088(11) 0.169(15) 0.121(14) 0.002(13) 0.011(10) -0.011(11)
C1D_4 0.084(13) 0.196(18) 0.111(15) -0.014(14) 0.024(12) -0.020(13)
C2D_4 0.062(12) 0.178(17) 0.122(15) -0.005(14) 0.028(11) -0.010(12)
C3D_4 0.054(12) 0.202(19) 0.117(16) -0.024(16) 0.020(12) 0.007(13)
C4D_4 0.091(13) 0.183(17) 0.114(15) -0.005(14) 0.017(12) 0.008(13)
C5D_4 0.095(13) 0.181(17) 0.085(14) -0.006(13) 0.014(11) 0.003(13)
C6D_4 0.099(15) 0.19(2) 0.106(17) -0.014(16) 0.021(14) -0.004(15)
C7D_4 0.069(13) 0.20(2) 0.133(18) -0.019(16) 0.014(13) 0.000(14)
C8D_4 0.120(19) 0.21(2) 0.15(2) 0.01(2) 0.014(19) -0.026(19)
C9D_4 0.15(3) 0.27(4) 0.21(4) 0.08(3) 0.01(3) -0.04(3)
C10D_4 0.111(17) 0.17(2) 0.13(2) 0.055(18) 0.011(16) -0.014(16)
C11D_4 0.11(2) 0.12(2) 0.15(3) 0.021(19) -0.018(19) -0.012(17)
O1D_4 0.097(12) 0.209(18) 0.130(15) 0.011(14) 0.012(11) -0.021(12)
O2D_4 0.081(11) 0.175(15) 0.128(14) 0.029(12) 0.007(10) -0.010(10)
C1E_4 0.066(11) 0.186(17) 0.101(14) 0.012(15) -0.008(12) -0.012(14)
C2E_4 0.055(10) 0.184(17) 0.121(15) 0.002(15) 0.001(12) -0.013(13)
C3E_4 0.066(12) 0.19(2) 0.147(19) 0.006(17) -0.001(14) -0.018(16)
C4E_4 0.066(11) 0.186(18) 0.128(16) -0.011(16) 0.023(12) -0.018(14)
C5E_4 0.065(11) 0.183(18) 0.121(15) 0.005(15) -0.001(12) -0.014(14)
C6E_4 0.049(11) 0.186(19) 0.111(16) 0.016(16) -0.008(11) -0.015(14)
C7E_4 0.062(12) 0.192(19) 0.117(17) 0.004(16) -0.010(12) 0.004(14)
C8E_4 0.055(11) 0.19(2) 0.092(15) 0.035(16) 0.038(11) -0.005(14)
C9E_4 0.11(2) 0.26(4) 0.15(3) 0.06(3) 0.03(2) 0.03(3)
C10E_4 0.082(15) 0.21(2) 0.17(2) 0.00(2) 0.026(17) 0.004(18)
C11E_4 0.11(2) 0.23(3) 0.18(3) 0.10(3) 0.03(2) 0.03(2)
O1E_4 0.085(10) 0.220(17) 0.107(12) 0.029(13) 0.021(9) -0.024(12)
O2E_4 0.092(11) 0.202(18) 0.149(16) -0.012(16) 0.021(12) -0.006(13)
C1_5 0.112(14) 0.086(12) 0.068(11) -0.005(9) 0.025(10) 0.002(11)
C2_5 0.111(12) 0.065(9) 0.067(9) -0.009(7) 0.009(8) -0.010(8)
C3_5 0.101(11) 0.072(9) 0.052(8) -0.013(7) 0.025(7) 0.003(8)
C4_5 0.106(11) 0.063(8) 0.053(8) -0.013(6) 0.028(7) 0.007(8)
C5_5 0.106(11) 0.068(9) 0.065(9) -0.004(7) 0.038(8) 0.017(8)
C6_5 0.130(15) 0.052(9) 0.055(10) -0.009(8) 0.036(9) 0.005(9)
C1_6 0.136(17) 0.045(9) 0.055(9) 0.016(7) 0.017(10) 0.011(10)
C2_6 0.140(15) 0.067(10) 0.061(10) 0.005(8) 0.017(9) 0.021(10)
C3_6 0.128(14) 0.060(9) 0.056(9) 0.007(7) 0.025(8) 0.013(9)
C4_6 0.114(13) 0.058(8) 0.055(9) 0.009(7) 0.021(8) 0.012(8)
C5_6 0.132(15) 0.083(11) 0.076(11) -0.013(9) 0.026(10) 0.015(10)
C6_6 0.15(2) 0.095(15) 0.079(12) -0.013(11) 0.005(13) 0.023(14)
C1_7 0.106(19) 0.16(2) 0.15(2) 0.014(17) -0.017(15) 0.035(17)
C2_7 0.089(15) 0.144(17) 0.142(17) -0.008(13) -0.033(12) 0.006(12)
C3_7 0.089(14) 0.138(16) 0.130(16) -0.012(12) -0.036(11) 0.000(11)
C4_7 0.112(16) 0.147(17) 0.134(16) -0.011(13) -0.034(12) 0.008(12)
C5_7 0.133(19) 0.148(18) 0.144(18) -0.008(14) -0.018(14) 0.010(14)
C6_7 0.19(3) 0.19(3) 0.15(2) -0.001(19) -0.022(19) 0.04(2)
C1_8 0.059(12) 0.31(2) 0.157(17) 0.027(18) -0.009(14) 0.045(17)
C2_8 0.068(13) 0.34(2) 0.169(18) 0.025(19) -0.012(16) 0.039(18)
C3_8 0.093(13) 0.36(2) 0.182(18) 0.009(19) -0.012(16) 0.039(18)
C4_8 0.080(13) 0.35(2) 0.169(17) 0.004(18) -0.010(15) 0.039(17)
C5_8 0.064(11) 0.320(19) 0.154(16) 0.004(17) -0.011(13) 0.046(16)
C6_8 0.058(12) 0.297(19) 0.158(17) 0.017(18) -0.006(15) 0.050(16)
Cl1_8 0.18(2) 0.50(3) 0.19(3) -0.03(3) 0.00(2) 0.03(3)
Cl2_8 0.160(19) 0.41(3) 0.26(3) -0.04(3) -0.01(2) 0.04(2)
Cl3_8 0.066(9) 0.32(2) 0.094(12) -0.044(17) 0.000(8) -0.002(15)
Cl4_8 0.107(12) 0.152(14) 0.23(3) -0.019(17) 0.017(17) 0.000(14)
O1_8 0.060(17) 0.30(3) 0.18(3) 0.06(3) -0.06(2) 0.06(2)
O2_8 0.067(19) 0.34(3) 0.22(3) 0.05(3) -0.01(2) 0.02(3)
C1_9 0.061(11) 0.299(19) 0.164(17) 0.015(17) -0.013(14) 0.053(16)
C2_9 0.060(11) 0.32(2) 0.159(17) 0.031(18) -0.011(14) 0.043(16)
C3_9 0.074(11) 0.34(2) 0.170(17) 0.021(18) -0.016(14) 0.040(17)
C4_9 0.086(13) 0.35(2) 0.169(17) 0.005(18) -0.014(15) 0.041(17)
C5_9 0.072(13) 0.33(2) 0.152(17) -0.002(18) 0.003(14) 0.041(17)
C6_9 0.059(12) 0.30(2) 0.148(17) 0.005(18) -0.013(14) 0.053(16)
Cl1_9 0.181(16) 0.41(3) 0.26(2) 0.06(2) -0.016(18) 0.07(2)
Cl2_9 0.172(16) 0.45(3) 0.24(2) -0.06(2) 0.011(17) 0.01(2)
Cl3_9 0.085(7) 0.33(2) 0.082(8) -0.023(11) 0.019(6) 0.013(11)
Cl4_9 0.130(12) 0.26(2) 0.194(19) -0.070(17) -0.006(12) 0.072(14)
O1_9 0.061(15) 0.25(3) 0.17(2) 0.06(2) -0.014(18) 0.029(19)
O2_9 0.043(13) 0.31(3) 0.12(2) 0.06(2) 0.007(14) 0.04(2)

loop_
_atom_type_symbol
_atom_type_description
_atom_type_scat_dispersion_real
_atom_type_scat_dispersion_imag
_atom_type_scat_source
C C 0.0181 0.0091 'International Tables Vol C Tables 4.2.6.8 and 6.1.1.4'
H H 0.0000 0.0000 'International Tables Vol C Tables 4.2.6.8 and 6.1.1.4'
Cl Cl 0.3639 0.7018 'International Tables Vol C Tables 4.2.6.8 and 6.1.1.4'
O O 0.0492 0.0322 'International Tables Vol C Tables 4.2.6.8 and 6.1.1.4'

loop_
_geom_angle_atom_site_label_1
_geom_angle_atom_site_label_2
_geom_angle_atom_site_label_3
_geom_angle
_geom_angle_site_symmetry_1
_geom_angle_site_symmetry_3
_geom_angle_publ_flag
C6A_1 C1A_1 C2A_1 121.7(8) . . ?
C6A_1 C1A_1 O1A_1 124.0(8) . . ?
C2A_1 C1A_1 O1A_1 114.2(8) . . ?
C1A_1 C2A_1 C3A_1 117.4(9) . . ?
C1A_1 C2A_1 C7A_1 121.3(9) . . ?
C3A_1 C2A_1 C7A_1 121.0(9) . . ?
C4A_1 C3A_1 C2A_1 121.1(9) . . ?
C3A_1 C4A_1 O2A_1 123.4(8) . . ?
C3A_1 C4A_1 C5A_1 121.3(8) . . ?
O2A_1 C4A_1 C5A_1 115.2(9) . . ?
C6A_1 C5A_1 C4A_1 117.5(9) . . ?
C6A_1 C5A_1 C7E_1 121.2(9) . . ?
C4A_1 C5A_1 C7E_1 121.3(9) . . ?
C1A_1 C6A_1 C5A_1 120.8(9) . . ?
C5B_1 C7A_1 C2A_1 112.2(13) . . ?
O1A_1 C8A_1 C9A_1 106.0(10) . . ?
O2A_1 C10A_1 C11A_1 106.1(10) . . ?
C1A_1 O1A_1 C8A_1 118.0(9) . . ?
C4A_1 O2A_1 C10A_1 115.7(9) . . ?
C6B_1 C1B_1 O1B_1 122.8(9) . . ?
C6B_1 C1B_1 C2B_1 121.5(9) . . ?
O1B_1 C1B_1 C2B_1 115.2(8) . . ?
C1B_1 C2B_1 C3B_1 117.5(8) . . ?
C1B_1 C2B_1 C7B_1 122.0(9) . . ?
C3B_1 C2B_1 C7B_1 120.5(9) . . ?
C4B_1 C3B_1 C2B_1 121.0(9) . . ?
C3B_1 C4B_1 O2B_1 125.0(9) . . ?
C3B_1 C4B_1 C5B_1 121.1(8) . . ?
O2B_1 C4B_1 C5B_1 113.7(8) . . ?
C6B_1 C5B_1 C4B_1 117.7(9) . . ?
C6B_1 C5B_1 C7A_1 119.1(10) . . ?
C4B_1 C5B_1 C7A_1 123.0(10) . . ?
C1B_1 C6B_1 C5B_1 120.9(9) . . ?
C2B_1 C7B_1 C5C_1 108.8(13) . . ?
O1B_1 C8B_1 C9B_1 106.8(11) . . ?
O2B_1 C10B_1 C11B_1 105.0(10) . . ?
C1B_1 O1B_1 C8B_1 118.1(9) . . ?
C4B_1 O2B_1 C10B_1 114.7(9) . . ?
C6C_1 C1C_1 C2C_1 121.3(8) . . ?
C6C_1 C1C_1 O1C_1 122.4(9) . . ?
C2C_1 C1C_1 O1C_1 115.8(9) . . ?
C1C_1 C2C_1 C3C_1 117.0(8) . . ?
C1C_1 C2C_1 C7C_1 121.5(9) . . ?
C3C_1 C2C_1 C7C_1 121.1(9) . . ?
C4C_1 C3C_1 C2C_1 121.8(9) . . ?
C3C_1 C4C_1 O2C_1 124.5(9) . . ?
C3C_1 C4C_1 C5C_1 120.4(9) . . ?
O2C_1 C4C_1 C5C_1 115.0(9) . . ?
C6C_1 C5C_1 C4C_1 118.0(9) . . ?
C6C_1 C5C_1 C7B_1 120.2(10) . . ?
C4C_1 C5C_1 C7B_1 121.8(10) . . ?
C1C_1 C6C_1 C5C_1 121.2(9) . . ?
C5D_1 C7C_1 C2C_1 113.8(11) . . ?
O1C_1 C8C_1 C9C_1 108.4(11) . . ?
O2C_1 C10C_1 C11C_1 105.6(11) . . ?
C1C_1 O1C_1 C8C_1 115.3(9) . . ?
C4C_1 O2C_1 C10C_1 118.4(10) . . ?
C6D_1 C1D_1 O1D_1 125.4(8) . . ?
C6D_1 C1D_1 C2D_1 120.3(8) . . ?
O1D_1 C1D_1 C2D_1 114.2(8) . . ?
C1D_1 C2D_1 C3D_1 117.1(8) . . ?
C1D_1 C2D_1 C7D_1 121.8(9) . . ?
C3D_1 C2D_1 C7D_1 120.9(9) . . ?
C4D_1 C3D_1 C2D_1 122.4(9) . . ?
C3D_1 C4D_1 O2D_1 123.8(8) . . ?
C3D_1 C4D_1 C5D_1 120.5(8) . . ?
O2D_1 C4D_1 C5D_1 115.6(8) . . ?
C6D_1 C5D_1 C4D_1 116.8(9) . . ?
C6D_1 C5D_1 C7C_1 122.0(9) . . ?
C4D_1 C5D_1 C7C_1 121.2(9) . . ?
C1D_1 C6D_1 C5D_1 122.8(9) . . ?
C2D_1 C7D_1 C5E_1 110.0(11) . . ?
O1D_1 C8D_1 C9D_1 107.6(10) . . ?
O2D_1 C10D_1 C11D_1 104.8(11) . . ?
C1D_1 O1D_1 C8D_1 117.0(8) . . ?
C4D_1 O2D_1 C10D_1 112.0(9) . . ?
O1E_1 C1E_1 C6E_1 123.2(8) . . ?
O1E_1 C1E_1 C2E_1 114.9(7) . . ?
C6E_1 C1E_1 C2E_1 121.7(8) . . ?
C1E_1 C2E_1 C3E_1 117.8(8) . . ?
C1E_1 C2E_1 C7E_1 122.1(8) . . ?
C3E_1 C2E_1 C7E_1 119.8(8) . . ?
C4E_1 C3E_1 C2E_1 120.3(9) . . ?
C3E_1 C4E_1 O2E_1 124.6(8) . . ?
C3E_1 C4E_1 C5E_1 120.7(8) . . ?
O2E_1 C4E_1 C5E_1 114.5(8) . . ?
C6E_1 C5E_1 C4E_1 119.1(8) . . ?
C6E_1 C5E_1 C7D_1 120.0(9) . . ?
C4E_1 C5E_1 C7D_1 120.9(9) . . ?
C5E_1 C6E_1 C1E_1 119.7(9) . . ?
C5A_1 C7E_1 C2E_1 111.1(11) . . ?
O1E_1 C8E_1 C9E_1 107.0(9) . . ?
O2E_1 C10E_1 C11E_1 105.6(10) . . ?
C1E_1 O1E_1 C8E_1 117.0(8) . . ?
C4E_1 O2E_1 C10E_1 116.2(8) . . ?
C2A_2 C1A_2 C6A_2 123.4(12) . . ?
C2A_2 C1A_2 O1A_2 115.9(13) . . ?
C6A_2 C1A_2 O1A_2 119.3(12) . . ?
C1A_2 C2A_2 C3A_2 116.5(13) . . ?
C1A_2 C2A_2 C7A_2 122.6(12) . . ?
C3A_2 C2A_2 C7A_2 120.6(12) . . ?
C4A_2 C3A_2 C2A_2 119.8(13) . . ?
C3A_2 C4A_2 C5A_2 123.6(12) . . ?
C3A_2 C4A_2 O2A_2 123.1(13) . . ?
C5A_2 C4A_2 O2A_2 113.0(13) . . ?
C4A_2 C5A_2 C6A_2 116.9(14) . . ?
C4A_2 C5A_2 C7E_2 122.9(13) . . ?
C6A_2 C5A_2 C7E_2 120.1(14) . . ?
C1A_2 C6A_2 C5A_2 119.1(13) . . ?
C2A_2 C7A_2 C5B_2 111.7(12) . . ?
O1A_2 C8A_2 C9A_2 108.3(14) . . ?
O2A_2 C10A_2 C11A_2 107.4(17) . . ?
C1A_2 O1A_2 C8A_2 116.4(12) . . ?
C4A_2 O2A_2 C10A_2 115.4(13) . . ?
C6B_2 C1B_2 O1B_2 125.8(11) . . ?
C6B_2 C1B_2 C2B_2 119.8(11) . . ?
O1B_2 C1B_2 C2B_2 114.2(11) . . ?
C3B_2 C2B_2 C1B_2 117.8(11) . . ?
C3B_2 C2B_2 C7B_2 121.0(12) . . ?
C1B_2 C2B_2 C7B_2 121.0(11) . . ?
C4B_2 C3B_2 C2B_2 122.5(12) . . ?
C3B_2 C4B_2 O2B_2 124.1(11) . . ?
C3B_2 C4B_2 C5B_2 120.1(11) . . ?
O2B_2 C4B_2 C5B_2 115.8(11) . . ?
C6B_2 C5B_2 C4B_2 117.0(12) . . ?
C6B_2 C5B_2 C7A_2 120.4(11) . . ?
C4B_2 C5B_2 C7A_2 122.2(11) . . ?
C1B_2 C6B_2 C5B_2 122.2(12) . . ?
C2B_2 C7B_2 C5C_2 111.1(12) . . ?
O1B_2 C8B_2 C9B_2 106.4(12) . . ?
C11B_2 C10B_2 O2B_2 108.8(15) . . ?
C1B_2 O1B_2 C8B_2 115.3(10) . . ?
C4B_2 O2B_2 C10B_2 112.8(11) . . ?
C6C_2 C1C_2 O1C_2 123.9(10) . . ?
C6C_2 C1C_2 C2C_2 121.5(11) . . ?
O1C_2 C1C_2 C2C_2 114.5(10) . . ?
C3C_2 C2C_2 C1C_2 116.1(11) . . ?
C3C_2 C2C_2 C7C_2 122.8(11) . . ?
C1C_2 C2C_2 C7C_2 121.0(11) . . ?
C4C_2 C3C_2 C2C_2 123.3(12) . . ?
C3C_2 C4C_2 O2C_2 126.0(11) . . ?
C3C_2 C4C_2 C5C_2 119.5(12) . . ?
O2C_2 C4C_2 C5C_2 114.3(11) . . ?
C6C_2 C5C_2 C4C_2 118.7(12) . . ?
C6C_2 C5C_2 C7B_2 120.6(12) . . ?
C4C_2 C5C_2 C7B_2 120.6(12) . . ?
C1C_2 C6C_2 C5C_2 120.6(12) . . ?
C5D_2 C7C_2 C2C_2 112.4(11) . . ?
O1C_2 C8C_2 C9C_2 106.2(11) . . ?
O2C_2 C10C_2 C11C_2 106.2(13) . . ?
C1C_2 O1C_2 C8C_2 115.0(10) . . ?
C4C_2 O2C_2 C10C_2 117.1(11) . . ?
C6D_2 C1D_2 O1D_2 124.7(11) . . ?
C6D_2 C1D_2 C2D_2 120.4(12) . . ?
O1D_2 C1D_2 C2D_2 114.5(12) . . ?
C3D_2 C2D_2 C1D_2 116.2(12) . . ?
C3D_2 C2D_2 C7D_2 121.4(12) . . ?
C1D_2 C2D_2 C7D_2 122.2(12) . . ?
C4D_2 C3D_2 C2D_2 123.2(13) . . ?
C3D_2 C4D_2 O2D_2 125.2(12) . . ?
C3D_2 C4D_2 C5D_2 120.5(12) . . ?
O2D_2 C4D_2 C5D_2 114.1(12) . . ?
C6D_2 C5D_2 C4D_2 115.5(12) . . ?
C6D_2 C5D_2 C7C_2 122.3(11) . . ?
C4D_2 C5D_2 C7C_2 122.0(12) . . ?
C1D_2 C6D_2 C5D_2 123.3(12) . . ?
C2D_2 C7D_2 C5E_2 110.2(14) . . ?
O1D_2 C8D_2 C9D_2 105.1(14) . . ?
O2D_2 C10D_2 C11D_2 109.2(14) . . ?
C1D_2 O1D_2 C8D_2 118.4(12) . . ?
C4D_2 O2D_2 C10D_2 117.0(12) . . ?
C2E_2 C1E_2 C6E_2 122.9(12) . . ?
C2E_2 C1E_2 O1E_2 114.2(12) . . ?
C6E_2 C1E_2 O1E_2 122.9(12) . . ?
C1E_2 C2E_2 C3E_2 118.3(12) . . ?
C1E_2 C2E_2 C7E_2 123.6(12) . . ?
C3E_2 C2E_2 C7E_2 118.1(12) . . ?
C4E_2 C3E_2 C2E_2 117.6(13) . . ?
C3E_2 C4E_2 C5E_2 123.6(12) . . ?
C3E_2 C4E_2 O2E_2 120.6(12) . . ?
C5E_2 C4E_2 O2E_2 115.8(12) . . ?
C4E_2 C5E_2 C6E_2 118.5(13) . . ?
C4E_2 C5E_2 C7D_2 121.0(12) . . ?
C6E_2 C5E_2 C7D_2 120.2(13) . . ?
C5E_2 C6E_2 C1E_2 118.9(13) . . ?
C5A_2 C7E_2 C2E_2 110.4(14) . . ?
O1E_2 C8E_2 C9E_2 106.4(16) . . ?
O2E_2 C10E_2 C11E_2 105.9(13) . . ?
C1E_2 O1E_2 C8E_2 114.0(12) . . ?
C4E_2 O2E_2 C10E_2 119.2(11) . . ?
C2A_3 C1A_3 O1A_3 119.6(16) . . ?
C2A_3 C1A_3 C6A_3 120.4(17) . . ?
O1A_3 C1A_3 C6A_3 120.0(17) . . ?
C1A_3 C2A_3 C3A_3 119.0(16) . . ?
C1A_3 C2A_3 C7A_3 120.2(18) . . ?
C3A_3 C2A_3 C7A_3 120.4(18) . . ?
C4A_3 C3A_3 C2A_3 120.1(18) . . ?
C5A_3 C4A_3 O2A_3 116.5(17) . . ?
C5A_3 C4A_3 C3A_3 121.0(17) . . ?
O2A_3 C4A_3 C3A_3 122.0(18) . . ?
C4A_3 C5A_3 C6A_3 118.1(17) . . ?
C4A_3 C5A_3 C7E_3 121.9(18) . . ?
C6A_3 C5A_3 C7E_3 120.0(18) . . ?
C5A_3 C6A_3 C1A_3 121.0(18) . . ?
C5B_3 C7A_3 C2A_3 109.9(19) . . ?
O1A_3 C8A_3 C9A_3 112.2(19) . . ?
O2A_3 C10A_3 C11A_3 106(2) . . ?
C1A_3 O1A_3 C8A_3 121.3(17) . . ?
C4A_3 O2A_3 C10A_3 116.6(19) . . ?
C6B_3 C1B_3 C2B_3 120.4(17) . . ?
C6B_3 C1B_3 O1B_3 123.6(18) . . ?
C2B_3 C1B_3 O1B_3 115.8(17) . . ?
C1B_3 C2B_3 C3B_3 119.1(17) . . ?
C1B_3 C2B_3 C7B_3 123.8(18) . . ?
C3B_3 C2B_3 C7B_3 117.1(18) . . ?
C4B_3 C3B_3 C2B_3 120(2) . . ?
C3B_3 C4B_3 O2B_3 125.1(19) . . ?
C3B_3 C4B_3 C5B_3 121.7(18) . . ?
O2B_3 C4B_3 C5B_3 113.2(18) . . ?
C6B_3 C5B_3 C4B_3 117.8(17) . . ?
C6B_3 C5B_3 C7A_3 119.2(19) . . ?
C4B_3 C5B_3 C7A_3 122.8(18) . . ?
C1B_3 C6B_3 C5B_3 120.9(19) . . ?
C5C_3 C7B_3 C2B_3 108.4(19) . . ?
O1B_3 C8B_3 C9B_3 104(2) . . ?
C11B_3 C10B_3 O2B_3 107(3) . . ?
C1B_3 O1B_3 C8B_3 116.6(18) . . ?
C4B_3 O2B_3 C10B_3 120(2) . . ?
C6C_3 C1C_3 O1C_3 127.9(19) . . ?
C6C_3 C1C_3 C2C_3 119.4(18) . . ?
O1C_3 C1C_3 C2C_3 112.6(17) . . ?
C3C_3 C2C_3 C1C_3 115.8(17) . . ?
C3C_3 C2C_3 C7C_3 124.4(19) . . ?
C1C_3 C2C_3 C7C_3 118.8(18) . . ?
C4C_3 C3C_3 C2C_3 125(2) . . ?
O2C_3 C4C_3 C3C_3 125.4(18) . . ?
O2C_3 C4C_3 C5C_3 115.5(18) . . ?
C3C_3 C4C_3 C5C_3 119.1(18) . . ?
C6C_3 C5C_3 C4C_3 117.2(18) . . ?
C6C_3 C5C_3 C7B_3 120.7(19) . . ?
C4C_3 C5C_3 C7B_3 121.8(19) . . ?
C1C_3 C6C_3 C5C_3 124(2) . . ?
C5D_3 C7C_3 C2C_3 115(2) . . ?
O1C_3 C8C_3 C9C_3 108(2) . . ?
O2C_3 C10C_3 C11C_3 110(2) . . ?
C1C_3 O1C_3 C8C_3 114.9(17) . . ?
C4C_3 O2C_3 C10C_3 118.3(17) . . ?
O1D_3 C1D_3 C6D_3 125.0(17) . . ?
O1D_3 C1D_3 C2D_3 115.5(15) . . ?
C6D_3 C1D_3 C2D_3 119.4(16) . . ?
C3D_3 C2D_3 C1D_3 117.2(15) . . ?
C3D_3 C2D_3 C7D_3 120.5(17) . . ?
C1D_3 C2D_3 C7D_3 122.0(16) . . ?
C4D_3 C3D_3 C2D_3 122.7(18) . . ?
C3D_3 C4D_3 O2D_3 122.8(17) . . ?
C3D_3 C4D_3 C5D_3 119.6(17) . . ?
O2D_3 C4D_3 C5D_3 117.1(16) . . ?
C6D_3 C5D_3 C4D_3 116.8(16) . . ?
C6D_3 C5D_3 C7C_3 119.9(18) . . ?
C4D_3 C5D_3 C7C_3 122.7(18) . . ?
C5D_3 C6D_3 C1D_3 123.4(18) . . ?
C2D_3 C7D_3 C5E_3 109.2(16) . . ?
O1D_3 C8D_3 C9D_3 110(2) . . ?
O2D_3 C10D_3 C11D_3 110(2) . . ?
C1D_3 O1D_3 C8D_3 122.7(17) . . ?
C4D_3 O2D_3 C10D_3 120.6(17) . . ?
C2E_3 C1E_3 C6E_3 120.8(17) . . ?
C2E_3 C1E_3 O1E_3 114.3(17) . . ?
C6E_3 C1E_3 O1E_3 124.6(17) . . ?
C1E_3 C2E_3 C3E_3 118.5(17) . . ?
C1E_3 C2E_3 C7E_3 124.8(18) . . ?
C3E_3 C2E_3 C7E_3 116.4(17) . . ?
C4E_3 C3E_3 C2E_3 119.2(18) . . ?
C3E_3 C4E_3 O2E_3 121.3(17) . . ?
C3E_3 C4E_3 C5E_3 121.0(17) . . ?
O2E_3 C4E_3 C5E_3 117.7(16) . . ?
C6E_3 C5E_3 C4E_3 119.0(17) . . ?
C6E_3 C5E_3 C7D_3 120.7(18) . . ?
C4E_3 C5E_3 C7D_3 120.2(17) . . ?
C5E_3 C6E_3 C1E_3 121.3(19) . . ?
C2E_3 C7E_3 C5A_3 110.3(17) . . ?
O1E_3 C8E_3 C9E_3 107(2) . . ?
O2E_3 C10E_3 C11E_3 106.3(19) . . ?
C1E_3 O1E_3 C8E_3 114.2(16) . . ?
C4E_3 O2E_3 C10E_3 118.2(15) . . ?
C2A_4 C1A_4 O1A_4 118.9(17) . . ?
C2A_4 C1A_4 C6A_4 120.8(17) . . ?
O1A_4 C1A_4 C6A_4 119.9(18) . . ?
C1A_4 C2A_4 C3A_4 119.9(16) . . ?
C1A_4 C2A_4 C7A_4 121.7(18) . . ?
C3A_4 C2A_4 C7A_4 118.1(17) . . ?
C4A_4 C3A_4 C2A_4 117.9(18) . . ?
O2A_4 C4A_4 C5A_4 114.1(16) . . ?
O2A_4 C4A_4 C3A_4 123.0(18) . . ?
C5A_4 C4A_4 C3A_4 122.8(18) . . ?
C4A_4 C5A_4 C6A_4 117.2(17) . . ?
C4A_4 C5A_4 C7E_4 120.2(19) . . ?
C6A_4 C5A_4 C7E_4 122.1(19) . . ?
C5A_4 C6A_4 C1A_4 120.8(19) . . ?
C5B_4 C7A_4 C2A_4 112.8(19) . . ?
O1A_4 C8A_4 C9A_4 113(2) . . ?
O2A_4 C10A_4 C11A_4 109(2) . . ?
C1A_4 O1A_4 C8A_4 122.7(18) . . ?
C4A_4 O2A_4 C10A_4 117.9(17) . . ?
C2B_4 C1B_4 C6B_4 118.5(17) . . ?
C2B_4 C1B_4 O1B_4 115.9(17) . . ?
C6B_4 C1B_4 O1B_4 125.7(18) . . ?
C1B_4 C2B_4 C3B_4 118.9(17) . . ?
C1B_4 C2B_4 C7B_4 124.5(18) . . ?
C3B_4 C2B_4 C7B_4 116.3(18) . . ?
C4B_4 C3B_4 C2B_4 123(2) . . ?
C3B_4 C4B_4 O2B_4 127.2(19) . . ?
C3B_4 C4B_4 C5B_4 119.5(18) . . ?
O2B_4 C4B_4 C5B_4 113.0(18) . . ?
C6B_4 C5B_4 C4B_4 117.3(18) . . ?
C6B_4 C5B_4 C7A_4 120.4(19) . . ?
C4B_4 C5B_4 C7A_4 121.9(18) . . ?
C1B_4 C6B_4 C5B_4 123(2) . . ?
C2B_4 C7B_4 C5C_4 108.7(17) . . ?
O1B_4 C8B_4 C9B_4 109(2) . . ?
O2B_4 C10B_4 C11B_4 108(2) . . ?
C1B_4 O1B_4 C8B_4 116.2(18) . . ?
C4B_4 O2B_4 C10B_4 117.6(18) . . ?
C6C_4 C1C_4 O1C_4 125.8(19) . . ?
C6C_4 C1C_4 C2C_4 119.3(19) . . ?
O1C_4 C1C_4 C2C_4 114.6(18) . . ?
C3C_4 C2C_4 C1C_4 115.4(18) . . ?
C3C_4 C2C_4 C7C_4 122.7(19) . . ?
C1C_4 C2C_4 C7C_4 121.4(19) . . ?
C4C_4 C3C_4 C2C_4 124(2) . . ?
C3C_4 C4C_4 O2C_4 124.4(19) . . ?
C3C_4 C4C_4 C5C_4 118.9(19) . . ?
O2C_4 C4C_4 C5C_4 116.0(19) . . ?
C6C_4 C5C_4 C4C_4 117.3(19) . . ?
C6C_4 C5C_4 C7B_4 121.8(19) . . ?
C4C_4 C5C_4 C7B_4 120.7(19) . . ?
C5C_4 C6C_4 C1C_4 123(2) . . ?
C5D_4 C7C_4 C2C_4 112.7(19) . . ?
C9C_4 C8C_4 O1C_4 107(2) . . ?
O2C_4 C10C_4 C11C_4 107(2) . . ?
C1C_4 O1C_4 C8C_4 115.5(19) . . ?
C4C_4 O2C_4 C10C_4 122.8(19) . . ?
O1D_4 C1D_4 C6D_4 124.9(19) . . ?
O1D_4 C1D_4 C2D_4 117.6(18) . . ?
C6D_4 C1D_4 C2D_4 117.4(18) . . ?
C3D_4 C2D_4 C1D_4 116.7(17) . . ?
C3D_4 C2D_4 C7D_4 120.2(19) . . ?
C1D_4 C2D_4 C7D_4 122.4(19) . . ?
C4D_4 C3D_4 C2D_4 125(2) . . ?
C3D_4 C4D_4 O2D_4 124.6(19) . . ?
C3D_4 C4D_4 C5D_4 118.6(19) . . ?
O2D_4 C4D_4 C5D_4 114.0(17) . . ?
C6D_4 C5D_4 C4D_4 114.2(18) . . ?
C6D_4 C5D_4 C7C_4 121.9(19) . . ?
C4D_4 C5D_4 C7C_4 123.7(19) . . ?
C5D_4 C6D_4 C1D_4 127(2) . . ?
C2D_4 C7D_4 C5E_4 112.5(19) . . ?
O1D_4 C8D_4 C9D_4 110(3) . . ?
O2D_4 C10D_4 C11D_4 107(2) . . ?
C1D_4 O1D_4 C8D_4 120(2) . . ?
C4D_4 O2D_4 C10D_4 117.5(18) . . ?
C6E_4 C1E_4 C2E_4 120.7(19) . . ?
C6E_4 C1E_4 O1E_4 126.7(19) . . ?
C2E_4 C1E_4 O1E_4 112.5(18) . . ?
C1E_4 C2E_4 C3E_4 117.6(19) . . ?
C1E_4 C2E_4 C7E_4 126(2) . . ?
C3E_4 C2E_4 C7E_4 116.2(19) . . ?
C4E_4 C3E_4 C2E_4 120(2) . . ?
O2E_4 C4E_4 C3E_4 121(2) . . ?
O2E_4 C4E_4 C5E_4 118(2) . . ?
C3E_4 C4E_4 C5E_4 121(2) . . ?
C6E_4 C5E_4 C4E_4 118(2) . . ?
C6E_4 C5E_4 C7D_4 121(2) . . ?
C4E_4 C5E_4 C7D_4 119(2) . . ?
C5E_4 C6E_4 C1E_4 122(2) . . ?
C2E_4 C7E_4 C5A_4 109.5(19) . . ?
O1E_4 C8E_4 C9E_4 105(2) . . ?
O2E_4 C10E_4 C11E_4 107(2) . . ?
C1E_4 O1E_4 C8E_4 116.9(19) . . ?
C4E_4 O2E_4 C10E_4 121(2) . . ?
C3_5 C2_5 C1_5 116.4(17) . . ?
C2_5 C3_5 C4_5 117.9(15) . . ?
C5_5 C4_5 C3_5 119.9(16) . . ?
C4_5 C5_5 C6_5 119.3(16) . . ?
C1_6 C2_6 C3_6 116.3(18) . . ?
C4_6 C3_6 C2_6 119.2(17) . . ?
C3_6 C4_6 C5_6 117.5(17) . . ?
C4_6 C5_6 C6_6 116.7(18) . . ?
C3_7 C2_7 C1_7 123(2) . . ?
C2_7 C3_7 C4_7 120(2) . . ?
C3_7 C4_7 C5_7 118(2) . . ?
C4_7 C5_7 C6_7 118(2) . . ?
O1_8 C1_8 C6_8 123.8 . . ?
O1_8 C1_8 C2_8 118.9 . . ?
C6_8 C1_8 C2_8 117.3 . . ?
O2_8 C2_8 C3_8 123.3 . . ?
O2_8 C2_8 C1_8 119.2 . . ?
C3_8 C2_8 C1_8 117.5 . . ?
C4_8 C3_8 C2_8 120.6 . . ?
C4_8 C3_8 Cl1_8 122.5 . . ?
C2_8 C3_8 Cl1_8 116.9 . . ?
C3_8 C4_8 C5_8 122.1 . . ?
C3_8 C4_8 Cl2_8 119.7 . . ?
C5_8 C4_8 Cl2_8 118.3 . . ?
C6_8 C5_8 C4_8 121.7 . . ?
C6_8 C5_8 Cl3_8 121.2 . . ?
C4_8 C5_8 Cl3_8 117.1 . . ?
C5_8 C6_8 C1_8 120.9 . . ?
C5_8 C6_8 Cl4_8 122.7 . . ?
C1_8 C6_8 Cl4_8 116.4 . . ?
O1_9 C1_9 C6_9 127(3) . . ?
O1_9 C1_9 C2_9 110(3) . . ?
C6_9 C1_9 C2_9 121(2) . . ?
O2_9 C2_9 C3_9 124(3) . . ?
O2_9 C2_9 C1_9 128(3) . . ?
C3_9 C2_9 C1_9 107(2) . . ?
C4_9 C3_9 C2_9 127(3) . . ?
C4_9 C3_9 Cl1_9 112(2) . . ?
C2_9 C3_9 Cl1_9 122(2) . . ?
C3_9 C4_9 C5_9 125(3) . . ?
C3_9 C4_9 Cl2_9 116(2) . . ?
C5_9 C4_9 Cl2_9 115(2) . . ?
C6_9 C5_9 C4_9 112(2) . . ?
C6_9 C5_9 Cl3_9 133(2) . . ?
C4_9 C5_9 Cl3_9 115(2) . . ?
C5_9 C6_9 C1_9 126(2) . . ?
C5_9 C6_9 Cl4_9 111(2) . . ?
C1_9 C6_9 Cl4_9 123(2) . . ?

loop_
_geom_bond_atom_site_label_1
_geom_bond_atom_site_label_2
_geom_bond_distance
_geom_bond_site_symmetry_2
_geom_bond_publ_flag
C1A_1 C6A_1 1.387(10) . ?
C1A_1 C2A_1 1.387(10) . ?
C1A_1 O1A_1 1.397(9) . ?
C2A_1 C3A_1 1.410(10) . ?
C2A_1 C7A_1 1.517(10) . ?
C3A_1 C4A_1 1.374(10) . ?
C4A_1 O2A_1 1.386(9) . ?
C4A_1 C5A_1 1.407(10) . ?
C5A_1 C6A_1 1.400(10) . ?
C5A_1 C7E_1 1.508(16) . ?
C7A_1 C5B_1 1.510(17) . ?
C8A_1 O1A_1 1.441(10) . ?
C8A_1 C9A_1 1.496(11) . ?
C10A_1 O2A_1 1.453(10) . ?
C10A_1 C11A_1 1.498(11) . ?
C1B_1 C6B_1 1.390(10) . ?
C1B_1 O1B_1 1.395(9) . ?
C1B_1 C2B_1 1.395(10) . ?
C2B_1 C3B_1 1.409(10) . ?
C2B_1 C7B_1 1.520(10) . ?
C3B_1 C4B_1 1.377(10) . ?
C4B_1 O2B_1 1.387(9) . ?
C4B_1 C5B_1 1.413(10) . ?
C5B_1 C6B_1 1.392(10) . ?
C7B_1 C5C_1 1.532(18) . ?
C8B_1 O1B_1 1.442(10) . ?
C8B_1 C9B_1 1.499(11) . ?
C10B_1 O2B_1 1.462(10) . ?
C10B_1 C11B_1 1.486(12) . ?
C1C_1 C6C_1 1.387(10) . ?
C1C_1 C2C_1 1.400(10) . ?
C1C_1 O1C_1 1.401(9) . ?
C2C_1 C3C_1 1.404(10) . ?
C2C_1 C7C_1 1.519(10) . ?
C3C_1 C4C_1 1.380(10) . ?
C4C_1 O2C_1 1.383(9) . ?
C4C_1 C5C_1 1.411(10) . ?
C5C_1 C6C_1 1.389(10) . ?
C7C_1 C5D_1 1.501(16) . ?
C8C_1 O1C_1 1.445(10) . ?
C8C_1 C9C_1 1.498(11) . ?
C10C_1 O2C_1 1.452(10) . ?
C10C_1 C11C_1 1.494(12) . ?
C1D_1 C6D_1 1.379(10) . ?
C1D_1 O1D_1 1.389(9) . ?
C1D_1 C2D_1 1.402(10) . ?
C2D_1 C3D_1 1.403(10) . ?
C2D_1 C7D_1 1.514(10) . ?
C3D_1 C4D_1 1.367(10) . ?
C4D_1 O2D_1 1.388(9) . ?
C4D_1 C5D_1 1.416(10) . ?
C5D_1 C6D_1 1.389(10) . ?
C7D_1 C5E_1 1.524(14) . ?
C8D_1 O1D_1 1.451(9) . ?
C8D_1 C9D_1 1.487(11) . ?
C10D_1 O2D_1 1.468(10) . ?
C10D_1 C11D_1 1.492(12) . ?
C1E_1 O1E_1 1.393(9) . ?
C1E_1 C6E_1 1.393(10) . ?
C1E_1 C2E_1 1.395(10) . ?
C2E_1 C3E_1 1.411(10) . ?
C2E_1 C7E_1 1.520(10) . ?
C3E_1 C4E_1 1.381(10) . ?
C4E_1 O2E_1 1.383(9) . ?
C4E_1 C5E_1 1.408(10) . ?
C5E_1 C6E_1 1.387(10) . ?
C8E_1 O1E_1 1.451(9) . ?
C8E_1 C9E_1 1.496(11) . ?
C10E_1 O2E_1 1.456(10) . ?
C10E_1 C11E_1 1.497(11) . ?
C1A_2 C2A_2 1.361(17) . ?
C1A_2 C6A_2 1.407(18) . ?
C1A_2 O1A_2 1.411(14) . ?
C2A_2 C3A_2 1.439(15) . ?
C2A_2 C7A_2 1.508(17) . ?
C3A_2 C4A_2 1.363(17) . ?
C4A_2 C5A_2 1.387(17) . ?
C4A_2 O2A_2 1.411(15) . ?
C5A_2 C6A_2 1.412(16) . ?
C5A_2 C7E_2 1.491(19) . ?
C7A_2 C5B_2 1.518(17) . ?
C8A_2 O1A_2 1.439(16) . ?
C8A_2 C9A_2 1.494(19) . ?
C10A_2 O2A_2 1.451(17) . ?
C10A_2 C11A_2 1.52(2) . ?
C1B_2 C6B_2 1.370(16) . ?
C1B_2 O1B_2 1.388(14) . ?
C1B_2 C2B_2 1.404(16) . ?
C2B_2 C3B_2 1.379(15) . ?
C2B_2 C7B_2 1.515(16) . ?
C3B_2 C4B_2 1.376(16) . ?
C4B_2 O2B_2 1.389(14) . ?
C4B_2 C5B_2 1.401(16) . ?
C5B_2 C6B_2 1.400(15) . ?
C7B_2 C5C_2 1.516(17) . ?
C8B_2 O1B_2 1.455(15) . ?
C8B_2 C9B_2 1.525(17) . ?
C10B_2 C11B_2 1.45(2) . ?
C10B_2 O2B_2 1.462(16) . ?
C1C_2 C6C_2 1.382(16) . ?
C1C_2 O1C_2 1.395(14) . ?
C1C_2 C2C_2 1.414(15) . ?
C2C_2 C3C_2 1.388(16) . ?
C2C_2 C7C_2 1.534(16) . ?
C3C_2 C4C_2 1.363(16) . ?
C4C_2 O2C_2 1.376(15) . ?
C4C_2 C5C_2 1.413(15) . ?
C5C_2 C6C_2 1.382(16) . ?
C7C_2 C5D_2 1.478(17) . ?
C8C_2 O1C_2 1.474(13) . ?
C8C_2 C9C_2 1.512(17) . ?
C10C_2 O2C_2 1.481(14) . ?
C10C_2 C11C_2 1.489(19) . ?
C1D_2 C6D_2 1.365(16) . ?
C1D_2 O1D_2 1.400(14) . ?
C1D_2 C2D_2 1.410(16) . ?
C2D_2 C3D_2 1.391(16) . ?
C2D_2 C7D_2 1.500(18) . ?
C3D_2 C4D_2 1.358(17) . ?
C4D_2 O2D_2 1.383(15) . ?
C4D_2 C5D_2 1.423(16) . ?
C5D_2 C6D_2 1.395(16) . ?
C7D_2 C5E_2 1.531(17) . ?
C8D_2 O1D_2 1.441(16) . ?
C8D_2 C9D_2 1.49(2) . ?
C10D_2 O2D_2 1.446(15) . ?
C10D_2 C11D_2 1.48(2) . ?
C1E_2 C2E_2 1.369(17) . ?
C1E_2 C6E_2 1.392(17) . ?
C1E_2 O1E_2 1.407(15) . ?
C2E_2 C3E_2 1.440(17) . ?
C2E_2 C7E_2 1.530(17) . ?
C3E_2 C4E_2 1.370(17) . ?
C4E_2 C5E_2 1.386(17) . ?
C4E_2 O2E_2 1.394(15) . ?
C5E_2 C6E_2 1.390(17) . ?
C8E_2 O1E_2 1.458(17) . ?
C8E_2 C9E_2 1.499(19) . ?
C10E_2 O2E_2 1.431(17) . ?
C10E_2 C11E_2 1.517(18) . ?
C1A_3 C2A_3 1.337(19) . ?
C1A_3 O1A_3 1.406(18) . ?
C1A_3 C6A_3 1.416(19) . ?
C2A_3 C3A_3 1.419(19) . ?
C2A_3 C7A_3 1.533(19) . ?
C3A_3 C4A_3 1.389(19) . ?
C4A_3 C5A_3 1.368(19) . ?
C4A_3 O2A_3 1.372(18) . ?
C5A_3 C6A_3 1.389(19) . ?
C5A_3 C7E_3 1.52(2) . ?
C7A_3 C5B_3 1.53(2) . ?
C8A_3 O1A_3 1.407(19) . ?
C8A_3 C9A_3 1.48(2) . ?
C10A_3 O2A_3 1.43(2) . ?
C10A_3 C11A_3 1.50(2) . ?
C1B_3 C6B_3 1.390(19) . ?
C1B_3 C2B_3 1.392(19) . ?
C1B_3 O1B_3 1.397(18) . ?
C2B_3 C3B_3 1.40(2) . ?
C2B_3 C7B_3 1.52(2) . ?
C3B_3 C4B_3 1.38(2) . ?
C4B_3 O2B_3 1.384(19) . ?
C4B_3 C5B_3 1.40(2) . ?
C5B_3 C6B_3 1.39(2) . ?
C7B_3 C5C_3 1.51(2) . ?
C8B_3 O1B_3 1.46(2) . ?
C8B_3 C9B_3 1.52(2) . ?
C10B_3 C11B_3 1.45(2) . ?
C10B_3 O2B_3 1.45(2) . ?
C1C_3 C6C_3 1.372(19) . ?
C1C_3 O1C_3 1.381(18) . ?
C1C_3 C2C_3 1.429(19) . ?
C2C_3 C3C_3 1.38(2) . ?
C2C_3 C7C_3 1.51(2) . ?
C3C_3 C4C_3 1.37(2) . ?
C4C_3 O2C_3 1.367(18) . ?
C4C_3 C5C_3 1.405(19) . ?
C5C_3 C6C_3 1.39(2) . ?
C7C_3 C5D_3 1.49(2) . ?
C8C_3 O1C_3 1.467(19) . ?
C8C_3 C9C_3 1.49(2) . ?
C10C_3 O2C_3 1.46(2) . ?
C10C_3 C11C_3 1.47(2) . ?
C1D_3 O1D_3 1.378(17) . ?
C1D_3 C6D_3 1.386(18) . ?
C1D_3 C2D_3 1.405(19) . ?
C2D_3 C3D_3 1.396(19) . ?
C2D_3 C7D_3 1.504(18) . ?
C3D_3 C4D_3 1.376(19) . ?
C4D_3 O2D_3 1.391(18) . ?
C4D_3 C5D_3 1.423(19) . ?
C5D_3 C6D_3 1.369(19) . ?
C7D_3 C5E_3 1.53(2) . ?
C8D_3 O1D_3 1.42(2) . ?
C8D_3 C9D_3 1.47(2) . ?
C10D_3 O2D_3 1.41(2) . ?
C10D_3 C11D_3 1.49(2) . ?
C1E_3 C2E_3 1.387(19) . ?
C1E_3 C6E_3 1.390(19) . ?
C1E_3 O1E_3 1.403(18) . ?
C2E_3 C3E_3 1.441(19) . ?
C2E_3 C7E_3 1.514(19) . ?
C3E_3 C4E_3 1.382(19) . ?
C4E_3 O2E_3 1.382(17) . ?
C4E_3 C5E_3 1.416(19) . ?
C5E_3 C6E_3 1.370(19) . ?
C8E_3 O1E_3 1.44(2) . ?
C8E_3 C9E_3 1.49(2) . ?
C10E_3 O2E_3 1.460(19) . ?
C10E_3 C11E_3 1.501(19) . ?
C1A_4 C2A_4 1.341(19) . ?
C1A_4 O1A_4 1.401(18) . ?
C1A_4 C6A_4 1.42(2) . ?
C2A_4 C3A_4 1.43(2) . ?
C2A_4 C7A_4 1.53(2) . ?
C3A_4 C4A_4 1.393(19) . ?
C4A_4 O2A_4 1.384(19) . ?
C4A_4 C5A_4 1.39(2) . ?
C5A_4 C6A_4 1.39(2) . ?
C5A_4 C7E_4 1.51(2) . ?
C7A_4 C5B_4 1.49(2) . ?
C8A_4 O1A_4 1.42(2) . ?
C8A_4 C9A_4 1.48(2) . ?
C10A_4 O2A_4 1.42(2) . ?
C10A_4 C11A_4 1.50(2) . ?
C1B_4 C2B_4 1.380(19) . ?
C1B_4 C6B_4 1.40(2) . ?
C1B_4 O1B_4 1.407(18) . ?
C2B_4 C3B_4 1.40(2) . ?
C2B_4 C7B_4 1.51(2) . ?
C3B_4 C4B_4 1.35(2) . ?
C4B_4 O2B_4 1.388(18) . ?
C4B_4 C5B_4 1.42(2) . ?
C5B_4 C6B_4 1.40(2) . ?
C7B_4 C5C_4 1.52(2) . ?
C8B_4 O1B_4 1.45(2) . ?
C8B_4 C9B_4 1.51(2) . ?
C10B_4 O2B_4 1.43(2) . ?
C10B_4 C11B_4 1.45(2) . ?
C1C_4 C6C_4 1.39(2) . ?
C1C_4 O1C_4 1.390(19) . ?
C1C_4 C2C_4 1.42(2) . ?
C2C_4 C3C_4 1.38(2) . ?
C2C_4 C7C_4 1.52(2) . ?
C3C_4 C4C_4 1.36(2) . ?
C4C_4 O2C_4 1.366(19) . ?
C4C_4 C5C_4 1.41(2) . ?
C5C_4 C6C_4 1.37(2) . ?
C7C_4 C5D_4 1.49(2) . ?
C8C_4 C9C_4 1.48(2) . ?
C8C_4 O1C_4 1.48(2) . ?
C10C_4 O2C_4 1.47(2) . ?
C10C_4 C11C_4 1.49(2) . ?
C1D_4 O1D_4 1.386(19) . ?
C1D_4 C6D_4 1.39(2) . ?
C1D_4 C2D_4 1.40(2) . ?
C2D_4 C3D_4 1.40(2) . ?
C2D_4 C7D_4 1.52(2) . ?
C3D_4 C4D_4 1.37(2) . ?
C4D_4 O2D_4 1.382(19) . ?
C4D_4 C5D_4 1.43(2) . ?
C5D_4 C6D_4 1.37(2) . ?
C7D_4 C5E_4 1.53(2) . ?
C8D_4 O1D_4 1.42(2) . ?
C8D_4 C9D_4 1.49(2) . ?
C10D_4 O2D_4 1.44(2) . ?
C10D_4 C11D_4 1.48(2) . ?
C1E_4 C6E_4 1.39(2) . ?
C1E_4 C2E_4 1.39(2) . ?
C1E_4 O1E_4 1.395(19) . ?
C2E_4 C3E_4 1.44(2) . ?
C2E_4 C7E_4 1.51(2) . ?
C3E_4 C4E_4 1.39(2) . ?
C4E_4 O2E_4 1.385(19) . ?
C4E_4 C5E_4 1.40(2) . ?
C5E_4 C6E_4 1.37(2) . ?
C8E_4 O1E_4 1.47(2) . ?
C8E_4 C9E_4 1.50(2) . ?
C10E_4 O2E_4 1.46(2) . ?
C10E_4 C11E_4 1.51(2) . ?
C1_5 C2_5 1.481(17) . ?
C2_5 C3_5 1.466(16) . ?
C3_5 C4_5 1.469(16) . ?
C4_5 C5_5 1.451(16) . ?
C5_5 C6_5 1.475(16) . ?
C1_6 C2_6 1.478(17) . ?
C2_6 C3_6 1.486(16) . ?
C3_6 C4_6 1.470(17) . ?
C4_6 C5_6 1.478(16) . ?
C5_6 C6_6 1.487(18) . ?
C1_7 C2_7 1.464(18) . ?
C2_7 C3_7 1.464(17) . ?
C3_7 C4_7 1.475(17) . ?
C4_7 C5_7 1.477(18) . ?
C5_7 C6_7 1.482(19) . ?
C1_8 O1_8 1.2091 . ?
C1_8 C6_8 1.4699 . ?
C1_8 C2_8 1.5439 . ?
C2_8 O2_8 1.2074 . ?
C2_8 C3_8 1.4701 . ?
C3_8 C4_8 1.3473 . ?
C3_8 Cl1_8 1.7033 . ?
C4_8 C5_8 1.4730 . ?
C4_8 Cl2_8 1.7012 . ?
C5_8 C6_8 1.3489 . ?
C5_8 Cl3_8 1.7050 . ?
C6_8 Cl4_8 1.7025 . ?
C1_9 O1_9 1.24(2) . ?
C1_9 C6_9 1.48(2) . ?
C1_9 C2_9 1.56(2) . ?
C2_9 O2_9 1.27(2) . ?
C2_9 C3_9 1.47(2) . ?
C3_9 C4_9 1.37(2) . ?
C3_9 Cl1_9 1.68(2) . ?
C4_9 C5_9 1.46(2) . ?
C4_9 Cl2_9 1.70(2) . ?
C5_9 C6_9 1.36(2) . ?
C5_9 Cl3_9 1.75(2) . ?
C6_9 Cl4_9 1.70(2) . ?
